data_4130706
loop_
_publ_author_name
'Lautrette, Guillaume'
'Wicher, Barbara'
'Kauffmann, Brice'
'Ferrand, Yann'
'Huc, Ivan'

_publ_section_title
;
 Iterative Evolution of an Abiotic Foldamer Sequence for the Recognition
 of Guest Molecules with Atomic Precision.
;
_journal_issue 32
_journal_name_full 'Journal of the American Chemical Society'
_journal_page_first 10314
_journal_page_last 10322
_journal_paper_doi 10.1021/jacs.6b05913
_journal_volume 138
_journal_year 2016
_chemical_formula_moiety 'C179 H165 F4 N33 O28, C4 H6 O6, C6 H14, 6.18(C H Cl3), 1.73(H2 O)'
_chemical_formula_sum 'C195.18 H194.65 Cl18.55 F4 N33 O35.73'
_chemical_formula_weight 4307.97
_space_group_crystal_system triclinic
_space_group_IT_number 2
_space_group_name_Hall '-P 1'
_space_group_name_H-M_alt 'P -1'
_atom_sites_solution_hydrogens mixed
_audit_creation_method SHELXL-2014/7
_cell_angle_alpha 73.88(3)
_cell_angle_beta 76.97(3)
_cell_angle_gamma 69.57(3)
_cell_formula_units_Z 2
_cell_length_a 21.071(4)
_cell_length_b 24.247(5)
_cell_length_c 25.223(5)
_cell_measurement_reflns_used 84019
_cell_measurement_temperature 130(2)
_cell_measurement_theta_max 56.0
_cell_measurement_theta_min 1.8
_cell_volume 11482(5)
_computing_cell_refinement
;
CrystalClear-SM Expert 2.1 b32 (Rigaku, 2014)
;
_computing_data_collection
;
CrystalClear-SM Expert 2.1 b32 (Rigaku, 2014)
;
_computing_data_reduction
;
CrystalClear-SM Expert 2.1 b32 (Rigaku, 2014)
;
_computing_publication_material 'SHELXL-2014/7 (Sheldrick, 2014)'
_computing_structure_refinement 'SHELXL-2014/7 (Sheldrick, 2014)'
_computing_structure_solution 'SHELXD (Sheldrick, 2014)'
_diffrn_ambient_temperature 130(2)
_diffrn_detector_area_resol_mean 5.8140
_diffrn_measured_fraction_theta_full 0.964
_diffrn_measured_fraction_theta_max 0.964
_diffrn_measurement_device_type 'partial chi'
_diffrn_measurement_method \w-scans
_diffrn_radiation_type CuK\a
_diffrn_radiation_wavelength 1.54178
_diffrn_reflns_av_R_equivalents 0.0664
_diffrn_reflns_av_unetI/netI 0.0652
_diffrn_reflns_Laue_measured_fraction_full 0.964
_diffrn_reflns_Laue_measured_fraction_max 0.964
_diffrn_reflns_limit_h_max 22
_diffrn_reflns_limit_h_min -22
_diffrn_reflns_limit_k_max 25
_diffrn_reflns_limit_k_min -25
_diffrn_reflns_limit_l_max 26
_diffrn_reflns_limit_l_min -26
_diffrn_reflns_number 77366
_diffrn_reflns_point_group_measured_fraction_full 0.964
_diffrn_reflns_point_group_measured_fraction_max 0.964
_diffrn_reflns_theta_full 54.237
_diffrn_reflns_theta_max 54.237
_diffrn_reflns_theta_min 1.842
_diffrn_source 'Rigaku MM007 rotating anode'
_exptl_absorpt_coefficient_mu 2.647
_exptl_absorpt_correction_T_max 1.000
_exptl_absorpt_correction_T_min 0.782
_exptl_absorpt_correction_type multi-scan
_exptl_absorpt_process_details 'CrystalClear-SM Expert 2.1 b32 (Rigaku, 2014)'
_exptl_crystal_colour yellow
_exptl_crystal_density_diffrn 1.246
_exptl_crystal_description prism
_exptl_crystal_F_000 4468
_exptl_crystal_size_max 0.300
_exptl_crystal_size_mid 0.080
_exptl_crystal_size_min 0.030
_refine_diff_density_max 1.142
_refine_diff_density_min -0.749
_refine_diff_density_rms 0.220
_refine_ls_extinction_coef 0.0016(2)
_refine_ls_extinction_expression Fc^*^=kFc[1+0.001xFc^2^\l^3^/sin(2\q)]^-1/4^
_refine_ls_extinction_method 'SHELXL-2014/7 (Sheldrick 2014'
_refine_ls_goodness_of_fit_ref 1.672
_refine_ls_hydrogen_treatment constr
_refine_ls_matrix_type full
_refine_ls_number_parameters 2332
_refine_ls_number_reflns 27061
_refine_ls_number_restraints 197
_refine_ls_restrained_S_all 1.679
_refine_ls_R_factor_all 0.2266
_refine_ls_R_factor_gt 0.1841
_refine_ls_shift/su_max 0.012
_refine_ls_shift/su_mean 0.001
_refine_ls_structure_factor_coef Fsqd
_refine_ls_weighting_details 'w=1/[\s^2^(Fo^2^)+(0.2000P)^2^] where P=(Fo^2^+2Fc^2^)/3'
_refine_ls_weighting_scheme calc
_refine_ls_wR_factor_gt 0.4481
_refine_ls_wR_factor_ref 0.4747
_reflns_Friedel_coverage 0.000
_reflns_number_gt 15119
_reflns_number_total 27061
_reflns_threshold_expression 'I > 2\s(I)'
_cod_data_source_file ja6b05913_si_006.cif
_cod_data_source_block 9_tar
_cod_database_code 4130706
_shelx_shelxl_version_number 2014/7
_shelx_space_group_comment
;
The symmetry employed for this shelxl refinement is uniquely defined
by the following loop, which should always be used as a source of
symmetry information in preference to the above space-group names.
They are only intended as comments.
;
_shelx_estimated_absorpt_t_min 0.504
_shelx_estimated_absorpt_t_max 0.925

loop_
_space_group_symop_operation_xyz
'x, y, z'
'-x, -y, -z'

loop_
_atom_site_label
_atom_site_type_symbol
_atom_site_fract_x
_atom_site_fract_y
_atom_site_fract_z
_atom_site_U_iso_or_equiv
_atom_site_adp_type
_atom_site_occupancy
_atom_site_site_symmetry_order
_atom_site_calc_flag
_atom_site_refinement_flags_posn
_atom_site_refinement_flags_adp
_atom_site_refinement_flags_occupancy
_atom_site_disorder_assembly
_atom_site_disorder_group
C4F C 0.7791(4) 0.8353(5) 0.2808(4) 0.083(3) Uani 1 1 d . . . . .
C3F C 0.7712(4) 0.9000(4) 0.2504(4) 0.080(2) Uani 1 1 d . . . . .
H3F H 0.7807 0.9009 0.2095 0.096 Uiso 1 1 calc R U . . .
C2F C 0.6976(4) 0.9383(4) 0.2629(3) 0.074(2) Uani 1 1 d . . . . .
H2FA H 0.6674 0.9176 0.2563 0.089 Uiso 1 1 calc R U . . .
C1F C 0.6860(4) 0.9996(4) 0.2213(5) 0.080(2) Uani 1 1 d . . . . .
O3F O 0.7592(4) 0.8026(3) 0.2636(3) 0.0963(19) Uani 1 1 d . . . . .
O4F O 0.8062(3) 0.8180(3) 0.3268(3) 0.0959(19) Uani 1 1 d . . . . .
H4F H 0.7981 0.7816 0.3480 0.144 Uiso 1 1 d R U . . .
O1F O 0.6924(3) 1.0047(3) 0.1712(3) 0.0893(17) Uani 1 1 d . . . . .
O2F O 0.6687(3) 1.0460(3) 0.2455(3) 0.0897(18) Uani 1 1 d . . . . .
H2F H 0.6611 1.0783 0.2212 0.135 Uiso 1 1 d R U . . .
O6F O 0.8176(3) 0.9247(3) 0.2620(3) 0.0935(19) Uani 1 1 d . . . . .
H6F H 0.8282 0.9052 0.3005 0.140 Uiso 1 1 d R U . . .
O5F O 0.6828(3) 0.9408(3) 0.3201(2) 0.0934(18) Uani 1 1 d . . . . .
H5F H 0.6615 0.9840 0.3226 0.140 Uiso 1 1 d R U . . .
C1A C 0.3986(5) 0.8143(6) 0.2828(4) 0.097(3) Uani 1 1 d . . . . .
C2A C 0.3804(6) 0.7667(7) 0.2728(6) 0.122(4) Uani 1 1 d . . . . .
H2A H 0.3674 0.7708 0.2379 0.147 Uiso 1 1 calc R U . . .
C3A C 0.3818(8) 0.7171(7) 0.3121(7) 0.136(4) Uani 1 1 d . . . . .
H3A H 0.3689 0.6863 0.3050 0.163 Uiso 1 1 calc R U . . .
C4A C 0.4020(7) 0.7089(6) 0.3640(7) 0.133(4) Uani 1 1 d . . . . .
H4A H 0.4036 0.6725 0.3911 0.160 Uiso 1 1 calc R U . . .
C5A C 0.4201(5) 0.7558(5) 0.3759(5) 0.098(3) Uani 1 1 d . . . . .
C6A C 0.4393(5) 0.7502(5) 0.4272(5) 0.091(3) Uani 1 1 d . . . . .
C7A C 0.4572(4) 0.7952(5) 0.4361(4) 0.091(3) Uani 1 1 d . . . . .
H7A H 0.4668 0.7938 0.4715 0.110 Uiso 1 1 calc R U . . .
C8A C 0.4608(4) 0.8445(4) 0.3903(4) 0.078(2) Uani 1 1 d . . . . .
C9A C 0.4221(5) 0.8068(5) 0.3333(5) 0.093(3) Uani 1 1 d . . . . .
C10A C 0.5011(4) 0.9911(4) 0.3435(4) 0.070(2) Uani 1 1 d . . . . .
C11A C 0.5006(4) 1.0161(5) 0.3874(4) 0.080(2) Uani 1 1 d . . . . .
H11A H 0.5007 0.9927 0.4245 0.097 Uiso 1 1 calc R U . . .
C12A C 0.5000(4) 1.0760(5) 0.3758(5) 0.088(3) Uani 1 1 d . . . . .
H12A H 0.5010 1.0929 0.4053 0.105 Uiso 1 1 calc R U . . .
C13A C 0.4980(4) 1.1111(5) 0.3230(4) 0.082(2) Uani 1 1 d . . . . .
H13A H 0.4951 1.1523 0.3167 0.098 Uiso 1 1 calc R U . . .
C14A C 0.5002(4) 1.0869(4) 0.2786(4) 0.072(2) Uani 1 1 d . . . . .
C15A C 0.4952(4) 1.1212(4) 0.2227(4) 0.076(2) Uani 1 1 d . . . . .
C16A C 0.5028(4) 1.0929(4) 0.1810(4) 0.075(2) Uani 1 1 d . . . . .
H16A H 0.5029 1.1147 0.1434 0.090 Uiso 1 1 calc R U . . .
C17A C 0.5104(4) 1.0303(4) 0.1947(4) 0.073(2) Uani 1 1 d . . . . .
C18A C 0.5050(4) 1.0247(4) 0.2883(4) 0.073(2) Uani 1 1 d . . . . .
C19A C 0.5338(4) 0.9057(5) 0.1199(4) 0.074(2) Uani 1 1 d . . . . .
C20A C 0.5273(4) 0.9313(5) 0.0640(4) 0.077(2) Uani 1 1 d . . . . .
H20A H 0.5217 0.9730 0.0497 0.093 Uiso 1 1 calc R U . . .
C21A C 0.5291(4) 0.8942(6) 0.0286(4) 0.088(3) Uani 1 1 d . . . . .
H21A H 0.5258 0.9113 -0.0098 0.106 Uiso 1 1 calc R U . . .
C22A C 0.5357(4) 0.8339(6) 0.0488(4) 0.087(3) Uani 1 1 d . . . . .
H22A H 0.5360 0.8097 0.0248 0.104 Uiso 1 1 calc R U . . .
C23A C 0.5418(4) 0.8086(5) 0.1051(4) 0.077(2) Uani 1 1 d . . . . .
C24A C 0.5473(5) 0.7461(5) 0.1299(5) 0.094(3) Uani 1 1 d . . . . .
C25A C 0.5558(5) 0.7239(5) 0.1839(5) 0.095(3) Uani 1 1 d . . . . .
H25A H 0.5572 0.6835 0.2011 0.114 Uiso 1 1 calc R U . . .
C26A C 0.5625(5) 0.7615(4) 0.2140(3) 0.081(2) Uani 1 1 d D . . . .
C27A C 0.5442(4) 0.8434(4) 0.1416(4) 0.070(2) Uani 1 1 d . . . . .
C28A C 0.6141(4) 0.7487(4) 0.3510(4) 0.074(2) Uani 1 1 d . . . . .
C29A C 0.6288(4) 0.7915(4) 0.3696(4) 0.074(2) Uani 1 1 d . . . . .
C30A C 0.6436(4) 0.7842(5) 0.4217(4) 0.080(2) Uani 1 1 d . . . . .
C31A C 0.6467(5) 0.7277(6) 0.4579(4) 0.096(3) Uani 1 1 d . . . . .
H31A H 0.6590 0.7197 0.4940 0.115 Uiso 1 1 calc R U . . .
C32A C 0.6325(5) 0.6848(6) 0.4424(4) 0.102(3) Uani 1 1 d . . . . .
H32A H 0.6342 0.6475 0.4681 0.123 Uiso 1 1 calc R U . . .
C33A C 0.6151(5) 0.6936(4) 0.3884(4) 0.088(3) Uani 1 1 d . . . . .
H33A H 0.6045 0.6632 0.3783 0.106 Uiso 1 1 calc R U . . .
N5A N 0.6612(2) 0.9370(2) 0.4434(2) 0.092(2) Uani 1 1 d G . . . .
C34A C 0.6635(2) 0.8933(3) 0.4927(2) 0.101(3) Uani 1 1 d G . . . .
C35A C 0.6634(3) 0.9074(3) 0.5425(2) 0.128(5) Uani 1 1 d G . . . .
H35A H 0.6650 0.8776 0.5762 0.154 Uiso 1 1 calc R U . . .
C36A C 0.6609(3) 0.9654(3) 0.54300(18) 0.118(4) Uani 1 1 d G . . . .
C37A C 0.65858(18) 1.0091(3) 0.49369(19) 0.099(3) Uani 1 1 d G . . . .
C41A C 0.65874(15) 0.9949(2) 0.44391(18) 0.094(3) Uani 1 1 d G . . . .
N6A N 0.6564(2) 1.0386(3) 0.3946(2) 0.095(3) Uani 1 1 d G . . . .
C40A C 0.6539(2) 1.0965(2) 0.3951(3) 0.101(4) Uani 1 1 d G . . . .
C39A C 0.6538(3) 1.1107(3) 0.4449(3) 0.117(4) Uani 1 1 d G . . . .
H39A H 0.6521 1.1503 0.4452 0.140 Uiso 1 1 calc R U . . .
C38A C 0.6561(3) 1.0670(3) 0.4942(3) 0.114(4) Uani 1 1 d G . . . .
H38A H 0.6560 1.0767 0.5282 0.137 Uiso 1 1 calc R U . . .
C42A C 0.6456(6) 1.2134(6) 0.2668(6) 0.113(3) Uani 1 1 d . U . . .
C43A C 0.6395(6) 1.2761(6) 0.2422(8) 0.157(5) Uani 1 1 d . U . . .
H43A H 0.6332 1.3045 0.2638 0.189 Uiso 1 1 calc R U . . .
C44A C 0.6435(3) 1.2912(7) 0.1860(9) 0.192(8) Uani 1 1 d . U . . .
C45A C 0.6412(5) 1.2538(5) 0.1566(7) 0.125(3) Uani 1 1 d . U . . .
C46A C 0.6419(8) 1.2665(7) 0.0967(7) 0.142(4) Uani 1 1 d . U . . .
H46A H 0.6401 1.3058 0.0749 0.170 Uiso 1 1 calc R U . . .
C47A C 0.6449(6) 1.2245(5) 0.0730(6) 0.114(3) Uani 1 1 d . U . . .
H47A H 0.6445 1.2338 0.0339 0.137 Uiso 1 1 calc R U . . .
C48A C 0.6488(5) 1.1665(5) 0.1027(5) 0.097(3) Uani 1 1 d . U . . .
C49A C 0.6473(5) 1.1927(5) 0.1840(6) 0.100(3) Uani 1 1 d . U . . .
F1A F 0.6258(2) 0.8457(2) 0.33382(19) 0.0748(12) Uani 1 1 d . . . . .
N1A N 0.3913(4) 0.8673(6) 0.2390(4) 0.095(2) Uani 1 1 d . . . . .
N2A N 0.4442(3) 0.8511(4) 0.3417(3) 0.082(2) Uani 1 1 d . . . . .
N3A N 0.5103(3) 0.9962(3) 0.2457(3) 0.0680(17) Uani 1 1 d . . . . .
N4A N 0.5555(3) 0.8193(3) 0.1961(3) 0.0688(17) Uani 1 1 d . . . . .
N7A N 0.6491(4) 1.1741(4) 0.2392(4) 0.095(2) Uani 1 1 d . U . . .
N8A N 0.6513(3) 1.1498(4) 0.1585(4) 0.089(2) Uani 1 1 d . U . . .
O1A O 0.3842(4) 0.9151(5) 0.2493(3) 0.120(3) Uani 1 1 d . . . . .
O2A O 0.3915(4) 0.8616(4) 0.1916(3) 0.118(2) Uani 1 1 d . . . . .
C1B C 0.6492(4) 1.0710(6) 0.0069(5) 0.097(3) Uani 1 1 d . . . . .
C2B C 0.6383(4) 1.0820(7) -0.0496(4) 0.099(3) Uani 1 1 d . . . . .
H2B H 0.6244 1.1219 -0.0714 0.118 Uiso 1 1 calc R U . . .
C3B C 0.6485(5) 1.0336(7) -0.0707(5) 0.107(4) Uani 1 1 d . . . . .
H3B H 0.6425 1.0385 -0.1081 0.128 Uiso 1 1 calc R U . . .
C4B C 0.6684(4) 0.9752(5) -0.0358(4) 0.088(3) Uani 1 1 d . . . . .
H4B H 0.6754 0.9406 -0.0496 0.106 Uiso 1 1 calc R U . . .
C5B C 0.6775(4) 0.9691(5) 0.0182(4) 0.074(2) Uani 1 1 d . . . . .
C6B C 0.6941(3) 0.9126(2) 0.0558(2) 0.076(2) Uani 1 1 d G . . . .
C7B C 0.7017(3) 0.8999(2) 0.1116(2) 0.075(2) Uani 1 1 d G . . . .
H7B H 0.6976 0.9315 0.1287 0.090 Uiso 1 1 calc R U . . .
C8B C 0.7152(3) 0.8408(3) 0.14250(17) 0.077(2) Uani 1 1 d G . . . .
H8B H 0.7204 0.8321 0.1807 0.092 Uiso 1 1 calc R U . . .
C9B C 0.7212(3) 0.7946(2) 0.1175(2) 0.078(2) Uani 1 1 d G . . . .
N3B N 0.7136(3) 0.8073(3) 0.0616(2) 0.088(2) Uani 1 1 d G . . . .
N2B N 0.7001(3) 0.8664(3) 0.03075(17) 0.089(2) Uani 1 1 d G . . . .
N1B N 0.6688(3) 1.0168(4) 0.0399(3) 0.082(2) Uani 1 1 d . . . . .
N4B N 0.7431(3) 0.7149(3) 0.1969(3) 0.094(2) Uani 1 1 d G . . . .
C14B C 0.7507(4) 0.6554(3) 0.2249(3) 0.106(3) Uani 1 1 d G . . . .
C13B C 0.7454(5) 0.6147(3) 0.1980(5) 0.132(4) Uani 1 1 d G . . . .
H13B H 0.7506 0.5740 0.2171 0.159 Uiso 1 1 calc R U . . .
C12B C 0.7324(5) 0.6335(4) 0.1431(5) 0.145(5) Uani 1 1 d G . . . .
H12B H 0.7287 0.6057 0.1248 0.174 Uiso 1 1 calc R U . . .
C11B C 0.7247(4) 0.6931(5) 0.1152(3) 0.125(4) Uani 1 1 d G . . . .
H11B H 0.7159 0.7060 0.0776 0.149 Uiso 1 1 calc R U . . .
C10B C 0.7301(3) 0.7338(3) 0.1421(3) 0.087(3) Uani 1 1 d G . . . .
C9C C 0.8335(5) 0.8962(8) 0.4685(5) 0.112(4) Uani 1 1 d . . . . .
C10C C 0.8306(5) 0.9388(7) 0.4206(4) 0.092(3) Uani 1 1 d . . . . .
C11C C 0.8274(4) 0.9981(7) 0.4176(4) 0.092(3) Uani 1 1 d . . . . .
C12C C 0.8233(4) 1.0924(6) 0.3657(4) 0.092(3) Uani 1 1 d D . . . .
C13C C 0.8212(5) 1.1141(7) 0.4112(6) 0.118(4) Uani 1 1 d . . . . .
H13C H 0.8179 1.1551 0.4073 0.142 Uiso 1 1 calc R U . . .
C14C C 0.8241(5) 1.0747(9) 0.4626(6) 0.119(5) Uani 1 1 d . . . . .
C15C C 0.8287(5) 1.0143(10) 0.4667(5) 0.126(5) Uani 1 1 d . . . . .
C16C C 0.8327(6) 0.9697(10) 0.5158(5) 0.125(5) Uani 1 1 d . . . . .
H16C H 0.8341 0.9803 0.5490 0.151 Uiso 1 1 calc R U . . .
C17C C 0.8346(6) 0.9129(10) 0.5195(4) 0.131(5) Uani 1 1 d . . . . .
H17C H 0.8367 0.8844 0.5542 0.157 Uiso 1 1 calc R U . . .
C18C C 0.8202(5) 1.1418(6) 0.2109(4) 0.090(3) Uani 1 1 d . . . . .
C19C C 0.8236(4) 1.1071(5) 0.1750(4) 0.079(2) Uani 1 1 d . . . . .
C20C C 0.8216(4) 1.1296(5) 0.1183(4) 0.082(3) Uani 1 1 d . . . . .
C21C C 0.8143(5) 1.1905(6) 0.0966(5) 0.099(3) Uani 1 1 d . . . . .
H21C H 0.8119 1.2074 0.0580 0.119 Uiso 1 1 calc R U . . .
C22C C 0.8110(7) 1.2246(6) 0.1313(7) 0.121(4) Uani 1 1 d . . . . .
H22C H 0.8064 1.2661 0.1159 0.145 Uiso 1 1 calc R U . . .
C23C C 0.8136(6) 1.2044(6) 0.1876(6) 0.114(4) Uani 1 1 d . . . . .
H23C H 0.8111 1.2307 0.2102 0.137 Uiso 1 1 calc R U . . .
C24C C 0.8314(4) 1.0364(4) 0.0176(4) 0.078(2) Uani 1 1 d D . . . .
C25C C 0.8260(4) 1.0390(6) -0.0374(3) 0.081(3) Uani 1 1 d . . . . .
H25C H 0.8159 1.0761 -0.0641 0.098 Uiso 1 1 calc R U . . .
C26C C 0.8359(4) 0.9851(6) -0.0509(4) 0.086(3) Uani 1 1 d . . . . .
C27C C 0.8503(4) 0.9297(6) -0.0082(4) 0.086(3) Uani 1 1 d . . . . .
C28C C 0.8584(5) 0.8718(7) -0.0164(5) 0.101(3) Uani 1 1 d . . . . .
H28C H 0.8540 0.8677 -0.0517 0.122 Uiso 1 1 calc R U . . .
C29C C 0.8722(5) 0.8223(6) 0.0257(5) 0.099(3) Uani 1 1 d . . . . .
H29C H 0.8780 0.7837 0.0195 0.119 Uiso 1 1 calc R U . . .
C30C C 0.8779(4) 0.8277(6) 0.0782(4) 0.088(3) Uani 1 1 d . . . . .
C31C C 0.8697(4) 0.8822(6) 0.0864(4) 0.084(3) Uani 1 1 d . . . . .
C32C C 0.8550(4) 0.9367(6) 0.0451(3) 0.081(3) Uani 1 1 d . . . . .
F1C F 0.8296(2) 0.9217(3) 0.37431(19) 0.0980(16) Uani 1 1 d . . . . .
F2C F 0.8297(2) 1.0475(2) 0.19598(18) 0.0794(13) Uani 1 1 d . . . . .
F3C F 0.8744(2) 0.8862(2) 0.13775(19) 0.0878(14) Uani 1 1 d . . . . .
N2C N 0.8197(3) 0.7446(3) 0.4446(2) 0.113(3) Uani 1 1 d G . . . .
C7C C 0.8303(3) 0.7389(4) 0.4986(3) 0.136(6) Uani 1 1 d G . . . .
C6C C 0.8331(3) 0.6851(4) 0.5376(2) 0.146(5) Uani 1 1 d G . . . .
H6C H 0.8403 0.6812 0.5745 0.175 Uiso 1 1 calc R U . . .
C5C C 0.8253(3) 0.6371(4) 0.5227(2) 0.144(6) Uani 1 1 d G . . . .
C4C C 0.8148(2) 0.6428(3) 0.4687(2) 0.129(5) Uani 1 1 d G . . . .
C8C C 0.81195(18) 0.6966(3) 0.42969(19) 0.123(5) Uani 1 1 d G . . . .
N1C N 0.8014(3) 0.7023(3) 0.37572(19) 0.101(3) Uani 1 1 d G . . . .
C1C C 0.7936(3) 0.6542(3) 0.3608(3) 0.117(4) Uani 1 1 d G . . . .
C2C C 0.7964(4) 0.6004(3) 0.3998(3) 0.133(5) Uani 1 1 d G . . . .
H2C H 0.7911 0.5676 0.3896 0.159 Uiso 1 1 calc R U . . .
C3C C 0.8070(3) 0.5947(3) 0.4538(3) 0.159(7) Uani 1 1 d G . . . .
H3C H 0.8089 0.5580 0.4804 0.191 Uiso 1 1 calc R U . . .
N3C N 0.8251(3) 1.0379(5) 0.3657(3) 0.090(2) Uani 1 1 d . . . . .
N4C N 0.8461(3) 0.9885(5) 0.0584(3) 0.078(2) Uani 1 1 d . . . . .
N5C N 0.9374(3) 0.7090(3) 0.2191(3) 0.135(4) Uani 1 1 d G . . . .
C33C C 0.9236(3) 0.6814(5) 0.1834(3) 0.122(4) Uani 1 1 d G . . . .
C34C C 0.9242(4) 0.6215(5) 0.2008(4) 0.157(6) Uani 1 1 d G . . . .
H34C H 0.9148 0.6026 0.1765 0.189 Uiso 1 1 calc R U . . .
C35C C 0.9387(4) 0.5894(3) 0.2539(4) 0.155(6) Uani 1 1 d G . . . .
C36C C 0.9526(2) 0.6170(3) 0.2896(3) 0.149(6) Uani 1 1 d G . . . .
C41C C 0.9519(2) 0.6769(3) 0.2721(3) 0.124(5) Uani 1 1 d G . . . .
C40C C 0.9657(3) 0.7045(4) 0.3078(3) 0.155(6) Uani 1 1 d G . . . .
C39C C 0.9802(4) 0.6723(6) 0.3609(3) 0.161(7) Uani 1 1 d G . . . .
H39C H 0.9897 0.6912 0.3852 0.193 Uiso 1 1 calc R U . . .
C38C C 0.9809(4) 0.6125(5) 0.3783(3) 0.203(11) Uani 1 1 d G . . . .
H38C H 0.9908 0.5905 0.4146 0.243 Uiso 1 1 calc R U . . .
C37C C 0.9671(4) 0.5849(4) 0.3426(3) 0.167(8) Uani 1 1 d G . . . .
H37C H 0.9675 0.5440 0.3546 0.200 Uiso 1 1 calc R U . . .
N6C N 0.9960(2) 0.8649(3) 0.2208(3) 0.119(3) Uani 1 1 d G . . . .
C42C C 0.9893(3) 0.8552(4) 0.2785(3) 0.125(5) Uani 1 1 d G . . . .
C43C C 0.9842(3) 0.9016(4) 0.30299(17) 0.150(7) Uani 1 1 d G . . . .
H43C H 0.9797 0.8951 0.3424 0.181 Uiso 1 1 calc R U . . .
C44C C 0.9858(3) 0.9576(4) 0.2699(2) 0.125(5) Uani 1 1 d G . . . .
C45C C 0.99250(18) 0.9672(3) 0.21219(19) 0.112(4) Uani 1 1 d G . . . .
C50C C 0.99760(16) 0.9209(3) 0.18765(18) 0.102(4) Uani 1 1 d G . . . .
C49C C 1.0043(2) 0.9305(3) 0.12999(18) 0.104(4) Uani 1 1 d G . . . .
C48C C 1.0059(3) 0.9865(4) 0.09685(18) 0.104(4) Uani 1 1 d G . . . .
H48C H 1.0104 0.9930 0.0574 0.125 Uiso 1 1 calc R U . . .
C47C C 1.0008(3) 1.0329(3) 0.1214(3) 0.109(4) Uani 1 1 d G . . . .
H47C H 1.0018 1.0711 0.0987 0.131 Uiso 1 1 calc R U . . .
C46C C 0.9941(3) 1.0232(3) 0.1790(3) 0.107(4) Uani 1 1 d G . . . .
H46C H 0.9906 1.0550 0.1958 0.128 Uiso 1 1 calc R U . . .
N7C N 1.0640(3) 0.7637(3) 0.0893(3) 0.124(3) Uani 1 1 d G U . . .
C51C C 1.0458(3) 0.8131(3) 0.0457(3) 0.110(3) Uani 1 1 d G U . . .
C52C C 1.0378(3) 0.8049(4) -0.0046(3) 0.122(3) Uani 1 1 d G U . . .
H52C H 1.0254 0.8387 -0.0344 0.147 Uiso 1 1 calc R U . . .
C53C C 1.0481(4) 0.7472(4) -0.0112(3) 0.151(4) Uani 1 1 d G U . . .
C54C C 1.0663(3) 0.6978(3) 0.0325(3) 0.155(4) Uani 1 1 d G U . . .
C59C C 1.0742(2) 0.7060(3) 0.0827(2) 0.149(4) Uani 1 1 d G U . . .
C58C C 1.0924(4) 0.6565(3) 0.1263(3) 0.182(6) Uani 1 1 d DG U . . .
C57C C 1.1027(4) 0.5989(3) 0.1197(4) 0.221(9) Uani 1 1 d DG U . . .
H57C H 1.1151 0.5651 0.1495 0.265 Uiso 1 1 calc R U . . .
C56C C 1.0947(5) 0.5907(3) 0.0695(5) 0.254(11) Uani 1 1 d DG U . . .
H56C H 1.1018 0.5512 0.0650 0.304 Uiso 1 1 calc R U . . .
C55C C 1.0765(4) 0.6401(4) 0.0259(4) 0.206(7) Uani 1 1 d G U . . .
H55C H 1.0711 0.6345 -0.0085 0.247 Uiso 1 1 calc R U . . .
N8C N 1.1111(3) 0.6644(3) 0.1751(3) 0.174(5) Uiso 1 1 d D . . . .
O1C O 1.0945(9) 0.6249(7) 0.2147(9) 0.188(6) Uiso 0.509(11) 1 d D . P A 1
O2C O 1.1361(8) 0.6990(7) 0.1786(10) 0.199(7) Uiso 0.509(11) 1 d D . P A 1
O1CC O 1.1664(8) 0.6230(7) 0.1973(9) 0.188(6) Uiso 0.491(11) 1 d D . P A 2
O2CC O 1.0853(9) 0.7047(7) 0.2043(9) 0.199(7) Uiso 0.491(11) 1 d D . P A 2
C1D C 0.4836(4) 0.8936(4) 0.3989(4) 0.076(2) Uani 1 1 d . . . . .
C2D C 0.5170(4) 1.0025(5) 0.1459(4) 0.076(2) Uani 1 1 d . . . . .
C3D C 0.5787(5) 0.7312(5) 0.2725(3) 0.091(3) Uani 1 1 d D . . . .
C4D C 0.6614(5) 0.8351(7) 0.4867(5) 0.098(3) Uani 1 1 d . . . . .
C5D C 0.6491(5) 1.1898(6) 0.3271(7) 0.110(4) Uani 1 1 d . . . . .
C6D C 0.6372(5) 1.1260(7) 0.0266(5) 0.108(4) Uani 1 1 d . . . . .
C7D C 0.7647(6) 0.6356(6) 0.2832(6) 0.119(4) Uani 1 1 d . . . . .
C8D C 0.8345(7) 0.7921(8) 0.5120(8) 0.143(5) Uani 1 1 d . . . . .
C9D C 0.8219(5) 1.1355(6) 0.3095(4) 0.107(3) Uani 1 1 d D . . . .
C10D C 0.8198(4) 1.0953(4) 0.0333(4) 0.088(3) Uani 1 1 d D . . . .
C11D C 0.9039(6) 0.7183(9) 0.1300(7) 0.125(4) Uani 1 1 d . . . . .
C12D C 0.9758(7) 0.8029(10) 0.3134(7) 0.142(6) Uani 1 1 d . . . . .
C13D C 1.0308(4) 0.8722(6) 0.0552(5) 0.092(3) Uani 1 1 d . . . . .
N1D N 0.4926(3) 0.9344(3) 0.3513(3) 0.0750(19) Uani 1 1 d . . . . .
H1D H 0.4931 0.9238 0.3205 0.090 Uiso 1 1 calc R U . . .
N2D N 0.5293(3) 0.9420(3) 0.1573(3) 0.0686(17) Uani 1 1 d . . . . .
H2D H 0.5351 0.9229 0.1919 0.082 Uiso 1 1 calc R U . . .
N3D N 0.5964(3) 0.7652(3) 0.2980(3) 0.0692(17) Uani 1 1 d . . . . .
H3D H 0.5965 0.8016 0.2788 0.083 Uiso 1 1 calc R U . . .
N4D N 0.6549(3) 0.8314(4) 0.4357(3) 0.0768(19) Uani 1 1 d . . . . .
H4D H 0.6583 0.8624 0.4083 0.092 Uiso 1 1 calc R U . . .
N5D N 0.6523(4) 1.1323(5) 0.3434(4) 0.098(3) Uani 1 1 d . . . . .
H5D H 0.6535 1.1148 0.3168 0.118 Uiso 1 1 calc R U . . .
N6D N 0.6540(4) 1.1188(4) 0.0796(4) 0.092(2) Uani 1 1 d . . . . .
H6D H 0.6687 1.0818 0.0994 0.110 Uiso 1 1 calc R U . . .
N7D N 0.7772(4) 0.6723(4) 0.3076(4) 0.100(2) Uani 1 1 d . . . . .
H7D H 0.7748 0.7094 0.2890 0.120 Uiso 1 1 calc R U . . .
N8D N 0.8329(4) 0.8407(7) 0.4674(3) 0.121(4) Uani 1 1 d . . . . .
H8D H 0.8314 0.8350 0.4348 0.145 Uiso 1 1 calc R U . . .
N9D N 0.8225(4) 1.1117(4) 0.2670(3) 0.087(2) Uani 1 1 d . . . . .
H9D H 0.8246 1.0734 0.2752 0.105 Uiso 1 1 calc R U . . .
N10D N 0.8273(3) 1.0869(4) 0.0880(3) 0.080(2) Uani 1 1 d . . . . .
H10D H 0.8371 1.0492 0.1068 0.096 Uiso 1 1 calc R U . . .
N11D N 0.8939(4) 0.7784(5) 0.1243(4) 0.103(3) Uani 1 1 d . . . . .
H11D H 0.8981 0.7881 0.1541 0.123 Uiso 1 1 calc R U . . .
N12D N 0.9708(4) 0.7652(6) 0.2857(5) 0.131(4) Uani 1 1 d . . . . .
H12D H 0.9706 0.7788 0.2496 0.157 Uiso 1 1 calc R U . . .
N13D N 1.0219(3) 0.8791(5) 0.1098(3) 0.108(3) Uani 1 1 d . . . . .
H13D H 1.0285 0.8453 0.1353 0.129 Uiso 1 1 calc R U . . .
O1D O 0.4939(3) 0.8950(3) 0.4444(3) 0.0850(17) Uani 1 1 d . . . . .
O2D O 0.5120(3) 1.0348(3) 0.0997(3) 0.0956(19) Uani 1 1 d . . . . .
O3D O 0.5769(5) 0.6802(3) 0.2936(3) 0.119(3) Uani 1 1 d . . . . .
O4D O 0.6659(4) 0.7947(5) 0.5273(3) 0.126(3) Uani 1 1 d . . . . .
O5D O 0.6489(5) 1.2203(4) 0.3604(4) 0.147(3) Uani 1 1 d . . . . .
O6D O 0.6132(5) 1.1772(4) -0.0008(4) 0.148(3) Uani 1 1 d . . . . .
O7D O 0.7609(7) 0.5859(5) 0.3056(5) 0.181(4) Uani 1 1 d . . . . .
O8D O 0.8367(5) 0.7905(6) 0.5608(3) 0.165(4) Uani 1 1 d . . . . .
O9D O 0.8200(5) 1.1883(5) 0.3055(4) 0.136(3) Uani 1 1 d . . . . .
O10D O 0.8047(3) 1.1451(4) 0.0010(3) 0.100(2) Uani 1 1 d . . . . .
O11D O 0.8984(5) 0.6970(5) 0.0926(5) 0.136(3) Uani 1 1 d . . . . .
O12D O 0.9752(5) 0.7894(6) 0.3640(3) 0.178(5) Uani 1 1 d . . . . .
O13D O 1.0261(3) 0.9154(4) 0.0148(3) 0.102(2) Uani 1 1 d . . . . .
Cl1 Cl 0.64334(19) 0.86047(18) 0.89299(15) 0.1430(12) Uani 1 1 d . . . . .
Cl2 Cl 0.6834(2) 0.73762(18) 0.95099(17) 0.1541(13) Uani 1 1 d . . . . .
Cl3 Cl 0.78480(19) 0.8002(2) 0.8992(2) 0.1793(18) Uani 1 1 d . . . . .
C1R C 0.7031(6) 0.8037(6) 0.9343(4) 0.111(4) Uani 1 1 d . . . . .
H1R H 0.6984 0.8165 0.9698 0.134 Uiso 1 1 calc R U . . .
O4W O 0.7320(6) 0.2019(5) 0.8580(6) 0.106(5) Uani 0.565(8) 1 d . . P B 2
O14W O 0.1455(14) 0.3448(12) 1.0087(11) 0.202(11) Uiso 0.494(16) 1 d . . P C 2
O3W O 0.7700(16) 0.3331(13) 0.6412(13) 0.273(11) Uiso 0.676(12) 1 d . . P D 2
C1H C 0.9602(12) 0.4446(10) 0.4678(10) 0.234(9) Uiso 1 1 d D . . . .
H1HA H 0.9696 0.4614 0.4953 0.351 Uiso 1 1 calc R U . . .
H1HB H 0.9910 0.4513 0.4329 0.351 Uiso 1 1 calc R U . . .
H1HC H 0.9127 0.4645 0.4610 0.351 Uiso 1 1 calc R U . . .
C2H C 0.9714(15) 0.3785(11) 0.4896(12) 0.257(11) Uiso 1 1 d D . . . .
H2HA H 1.0185 0.3656 0.4987 0.308 Uiso 1 1 calc R U . . .
H2HB H 0.9420 0.3786 0.5262 0.308 Uiso 1 1 calc R U . . .
C3H C 0.9702(12) 0.3237(10) 0.4790(10) 0.224(9) Uiso 1 1 d D . . . .
H3HA H 1.0046 0.3190 0.4453 0.269 Uiso 1 1 calc R U . . .
H3HB H 0.9255 0.3362 0.4656 0.269 Uiso 1 1 calc R U . . .
C4H C 0.9778(12) 0.2602(10) 0.5089(10) 0.216(8) Uiso 1 1 d D . . . .
H4HA H 1.0197 0.2496 0.5258 0.260 Uiso 1 1 calc R U . . .
H4HB H 0.9400 0.2651 0.5403 0.260 Uiso 1 1 calc R U . . .
C5H C 0.9819(15) 0.2023(12) 0.4995(13) 0.267(11) Uiso 1 1 d D . . . .
H5HA H 1.0248 0.1920 0.4733 0.321 Uiso 1 1 calc R U . . .
H5HB H 0.9446 0.2124 0.4773 0.321 Uiso 1 1 calc R U . . .
C6H C 0.9807(16) 0.1446(13) 0.5367(13) 0.287(13) Uiso 1 1 d D . . . .
H6HA H 0.9848 0.1157 0.5147 0.430 Uiso 1 1 calc R U . . .
H6HB H 1.0191 0.1294 0.5582 0.430 Uiso 1 1 calc R U . . .
H6HC H 0.9375 0.1500 0.5623 0.430 Uiso 1 1 calc R U . . .
O1_1 O 0.4352(4) 0.6996(4) 0.4667(3) 0.118(2) Uani 1 1 d D . . . .
C1_1 C 0.4515(7) 0.6920(4) 0.5208(4) 0.120(4) Uani 1 1 d D . . . .
H1A_1 H 0.4197 0.7247 0.5389 0.144 Uiso 1 1 calc R U . . .
H1B_1 H 0.4988 0.6930 0.5179 0.144 Uiso 1 1 calc R U . . .
C2_1 C 0.4450(7) 0.6317(4) 0.5547(4) 0.145(5) Uani 1 1 d D . . . .
H2_1 H 0.3980 0.6310 0.5541 0.174 Uiso 1 1 calc R U . . .
C3_1 C 0.4537(9) 0.6225(7) 0.6146(5) 0.173(6) Uani 1 1 d D . . . .
H3A_1 H 0.4198 0.6552 0.6307 0.259 Uiso 1 1 calc R U . . .
H3B_1 H 0.4473 0.5838 0.6358 0.259 Uiso 1 1 calc R U . . .
H3C_1 H 0.4998 0.6224 0.6162 0.259 Uiso 1 1 calc R U . . .
C4_1 C 0.4959(10) 0.5826(6) 0.5271(6) 0.192(8) Uani 1 1 d D . . . .
H4A_1 H 0.4882 0.5905 0.4884 0.289 Uiso 1 1 calc R U . . .
H4B_1 H 0.5424 0.5821 0.5276 0.289 Uiso 1 1 calc R U . . .
H4C_1 H 0.4899 0.5435 0.5473 0.289 Uiso 1 1 calc R U . . .
O1_2 O 0.4842(3) 1.1810(3) 0.2150(3) 0.0883(17) Uani 1 1 d D . . . .
C1_2 C 0.4694(5) 1.2188(3) 0.1622(4) 0.094(3) Uani 1 1 d D . . . .
H1A_2 H 0.4372 1.2067 0.1481 0.113 Uiso 1 1 calc R U . . .
H1B_2 H 0.5120 1.2147 0.1352 0.113 Uiso 1 1 calc R U . . .
C2_2 C 0.4381(6) 1.2833(3) 0.1685(5) 0.131(4) Uiso 1 1 d D . . . .
H2_2 H 0.4669 1.2923 0.1896 0.158 Uiso 1 1 calc R U . . .
C3_2 C 0.3676(7) 1.2899(10) 0.2017(8) 0.221(8) Uiso 1 1 d D . . . .
H3A_2 H 0.3463 1.3316 0.2062 0.331 Uiso 1 1 calc R U . . .
H3B_2 H 0.3395 1.2800 0.1818 0.331 Uiso 1 1 calc R U . . .
H3C_2 H 0.3713 1.2626 0.2384 0.331 Uiso 1 1 calc R U . . .
C4_2 C 0.4347(8) 1.3263(7) 0.1122(5) 0.171(6) Uiso 1 1 d D . . . .
H4A_2 H 0.4810 1.3212 0.0915 0.256 Uiso 1 1 calc R U . . .
H4B_2 H 0.4065 1.3178 0.0913 0.256 Uiso 1 1 calc R U . . .
H4C_2 H 0.4143 1.3679 0.1173 0.256 Uiso 1 1 calc R U . . .
O1_3 O 0.5444(4) 0.7142(4) 0.0935(3) 0.111(2) Uani 1 1 d D . . . .
C1_3 C 0.5434(8) 0.6543(5) 0.1166(5) 0.147(5) Uani 1 1 d D . . . .
H1A_3 H 0.5037 0.6543 0.1464 0.177 Uiso 1 1 calc R U . . .
H1B_3 H 0.5855 0.6308 0.1337 0.177 Uiso 1 1 calc R U . . .
C2_3 C 0.5387(7) 0.6246(7) 0.0729(5) 0.169(6) Uani 1 1 d D . . . .
H2_3 H 0.5343 0.5838 0.0920 0.203 Uiso 1 1 calc R U . . .
C3_3 C 0.4770(7) 0.6600(7) 0.0435(7) 0.183(7) Uani 1 1 d D . . . .
H3A_3 H 0.4758 0.6393 0.0156 0.274 Uiso 1 1 calc R U . . .
H3B_3 H 0.4353 0.6630 0.0708 0.274 Uiso 1 1 calc R U . . .
H3C_3 H 0.4798 0.7005 0.0251 0.274 Uiso 1 1 calc R U . . .
C4_3 C 0.6054(7) 0.6164(8) 0.0337(7) 0.211(9) Uani 1 1 d D . . . .
H4A_3 H 0.6040 0.5972 0.0047 0.317 Uiso 1 1 calc R U . . .
H4B_3 H 0.6121 0.6558 0.0163 0.317 Uiso 1 1 calc R U . . .
H4C_3 H 0.6432 0.5909 0.0545 0.317 Uiso 1 1 calc R U . . .
O1_4 O 0.6629(4) 0.9801(4) 0.5909(3) 0.128(3) Uani 1 1 d D . . . .
C1_4 C 0.6720(6) 0.9361(5) 0.6401(4) 0.133(5) Uani 1 1 d D . . . .
H1A_4 H 0.7158 0.9037 0.6355 0.160 Uiso 1 1 calc R U . . .
H1B_4 H 0.6341 0.9181 0.6515 0.160 Uiso 1 1 calc R U . . .
C2_4 C 0.6721(5) 0.9692(5) 0.6827(3) 0.110(3) Uani 1 1 d D . . . .
H2_4 H 0.6286 1.0034 0.6840 0.132 Uiso 1 1 calc R U . . .
C3_4 C 0.6743(5) 0.9275(6) 0.7397(4) 0.146(6) Uani 1 1 d D . . . .
H3A_4 H 0.6355 0.9114 0.7490 0.219 Uiso 1 1 calc R U . . .
H3B_4 H 0.7172 0.8942 0.7395 0.219 Uiso 1 1 calc R U . . .
H3C_4 H 0.6716 0.9499 0.7675 0.219 Uiso 1 1 calc R U . . .
C4_4 C 0.7313(6) 0.9949(7) 0.6670(5) 0.153(5) Uani 1 1 d D . . . .
H4A_4 H 0.7702 0.9665 0.6853 0.183 Uiso 1 1 d R U . . .
H4B_4 H 0.7172 1.0332 0.6789 0.183 Uiso 1 1 d R U . . .
H4C_4 H 0.7448 1.0020 0.6264 0.183 Uiso 1 1 d R U . . .
O1_5 O 0.6504(6) 1.3482(7) 0.1542(6) 0.220(5) Uiso 1 1 d D . . . .
C1_5 C 0.6736(13) 1.3835(10) 0.1781(10) 0.284(13) Uiso 1 1 d D . . . .
H1A_5 H 0.7049 1.3551 0.2046 0.341 Uiso 1 1 calc R U . . .
H1B_5 H 0.6333 1.4067 0.2003 0.341 Uiso 1 1 calc R U . . .
C2_5 C 0.7096(10) 1.4273(9) 0.1406(10) 0.37(2) Uiso 1 1 d D . . . .
H2_5 H 0.6763 1.4519 0.1139 0.440 Uiso 1 1 calc R U . . .
C3_5 C 0.7715(13) 1.3986(12) 0.1025(11) 0.306(14) Uiso 1 1 d D . . . .
H3A_5 H 0.7923 1.4294 0.0794 0.459 Uiso 1 1 calc R U . . .
H3B_5 H 0.8048 1.3671 0.1249 0.459 Uiso 1 1 calc R U . . .
H3C_5 H 0.7575 1.3807 0.0784 0.459 Uiso 1 1 calc R U . . .
C4_5 C 0.7215(12) 1.4750(9) 0.1614(10) 0.255(11) Uiso 1 1 d D . . . .
H4A_5 H 0.6806 1.4928 0.1859 0.383 Uiso 1 1 calc R U . . .
H4B_5 H 0.7606 1.4568 0.1821 0.383 Uiso 1 1 calc R U . . .
H4C_5 H 0.7310 1.5065 0.1296 0.383 Uiso 1 1 calc R U . . .
O1_6 O 0.8285(5) 0.5817(5) 0.5603(4) 0.176(4) Uani 1 1 d D . . . .
C1_6 C 0.8355(10) 0.5770(7) 0.6162(6) 0.177(6) Uiso 1 1 d D . . . .
H1A_6 H 0.7941 0.6046 0.6335 0.213 Uiso 1 1 calc R U . . .
H1B_6 H 0.8753 0.5896 0.6164 0.213 Uiso 1 1 calc R U . . .
C2_6 C 0.8451(10) 0.5134(8) 0.6502(7) 0.289(13) Uiso 1 1 d D . . . .
H2_6 H 0.8824 0.4834 0.6312 0.347 Uiso 1 1 calc R U . . .
C3_6 C 0.7761(11) 0.5053(15) 0.6543(13) 0.345(18) Uiso 1 1 d D . . . .
H3A_6 H 0.7680 0.5067 0.6172 0.518 Uiso 1 1 calc R U . . .
H3B_6 H 0.7752 0.4663 0.6789 0.518 Uiso 1 1 calc R U . . .
H3C_6 H 0.7403 0.5378 0.6697 0.518 Uiso 1 1 calc R U . . .
C4_6 C 0.8599(14) 0.5116(14) 0.7066(9) 0.305(14) Uiso 1 1 d D . . . .
H4A_6 H 0.9049 0.5169 0.7025 0.458 Uiso 1 1 calc R U . . .
H4B_6 H 0.8248 0.5441 0.7223 0.458 Uiso 1 1 calc R U . . .
H4C_6 H 0.8597 0.4727 0.7315 0.458 Uiso 1 1 calc R U . . .
O1_7 O 0.8199(4) 1.0889(6) 0.5132(4) 0.164(4) Uani 1 1 d D . . . .
C1_7 C 0.8036(11) 1.1516(7) 0.5123(7) 0.198(8) Uiso 1 1 d D . . . .
H1A_7 H 0.7629 1.1768 0.4940 0.238 Uiso 1 1 calc R U . . .
H1B_7 H 0.8427 1.1675 0.4953 0.238 Uiso 1 1 calc R U . . .
C2_7 C 0.7894(14) 1.1438(9) 0.5749(7) 0.365(19) Uiso 1 1 d D . . . .
H2_7 H 0.8343 1.1243 0.5895 0.438 Uiso 1 1 calc R U . . .
C3_7 C 0.766(2) 1.2093(10) 0.5783(17) 0.39(2) Uiso 1 1 d D . . . .
H3A_7 H 0.7986 1.2291 0.5546 0.587 Uiso 1 1 calc R U . . .
H3B_7 H 0.7207 1.2292 0.5656 0.587 Uiso 1 1 calc R U . . .
H3C_7 H 0.7618 1.2120 0.6170 0.587 Uiso 1 1 calc R U . . .
C4_7 C 0.7400(14) 1.1112(12) 0.6109(15) 0.360(19) Uiso 1 1 d D . . . .
H4A_7 H 0.7392 1.0804 0.5931 0.432 Uiso 1 1 d R U . . .
H4B_7 H 0.6940 1.1399 0.6156 0.432 Uiso 1 1 d R U . . .
H4C_7 H 0.7551 1.0919 0.6475 0.432 Uiso 1 1 d R U . . .
O1_8 O 0.8354(3) 0.9785(3) -0.1020(2) 0.0883(18) Uani 1 1 d D . . . .
C1_8 C 0.8236(5) 1.0307(4) -0.1452(3) 0.106(4) Uani 1 1 d D . . . .
H1A_8 H 0.8569 1.0521 -0.1479 0.128 Uiso 1 1 calc R U . . .
H1B_8 H 0.7770 1.0582 -0.1369 0.128 Uiso 1 1 calc R U . . .
C2_8 C 0.8307(4) 1.0134(4) -0.1998(3) 0.107(4) Uani 1 1 d D . . . .
H2_8 H 0.8784 0.9864 -0.2075 0.128 Uiso 1 1 calc R U . . .
C3_8 C 0.8204(6) 1.0692(5) -0.2463(4) 0.130(5) Uani 1 1 d D . . . .
H3A_8 H 0.8529 1.0901 -0.2470 0.196 Uiso 1 1 calc R U . . .
H3B_8 H 0.8281 1.0576 -0.2820 0.196 Uiso 1 1 calc R U . . .
H3C_8 H 0.7736 1.0960 -0.2400 0.196 Uiso 1 1 calc R U . . .
C4_8 C 0.7820(5) 0.9789(5) -0.1965(4) 0.124(4) Uani 1 1 d D . . . .
H4A_8 H 0.7903 0.9432 -0.1659 0.186 Uiso 1 1 calc R U . . .
H4B_8 H 0.7347 1.0048 -0.1897 0.186 Uiso 1 1 calc R U . . .
H4C_8 H 0.7892 0.9664 -0.2317 0.186 Uiso 1 1 calc R U . . .
O1_9 O 0.9422(6) 0.5285(6) 0.2723(6) 0.209(6) Uani 1 1 d D . . . .
C1_9 C 0.9290(12) 0.5009(7) 0.2350(8) 0.197(8) Uiso 1 1 d D . . . .
H1A_9 H 0.9640 0.4994 0.2014 0.236 Uiso 1 1 calc R U . . .
H1B_9 H 0.8831 0.5223 0.2235 0.236 Uiso 1 1 calc R U . . .
C2_9 C 0.9330(10) 0.4385(8) 0.2700(7) 0.226(9) Uiso 1 1 d D . . . .
H2_9 H 0.9799 0.4165 0.2802 0.272 Uiso 1 1 calc R U . . .
C3_9 C 0.920(2) 0.4153(17) 0.2249(10) 0.48(3) Uiso 1 1 d D . . . .
H3A_9 H 0.9562 0.4177 0.1928 0.725 Uiso 1 1 calc R U . . .
H3B_9 H 0.9206 0.3733 0.2392 0.725 Uiso 1 1 calc R U . . .
H3C_9 H 0.8756 0.4400 0.2133 0.725 Uiso 1 1 calc R U . . .
C4_9 C 0.8792(10) 0.4361(11) 0.3208(7) 0.232(9) Uiso 1 1 d D . . . .
H4A_9 H 0.8894 0.4515 0.3489 0.348 Uiso 1 1 calc R U . . .
H4B_9 H 0.8341 0.4609 0.3103 0.348 Uiso 1 1 calc R U . . .
H4C_9 H 0.8791 0.3943 0.3362 0.348 Uiso 1 1 calc R U . . .
O1_10 O 0.9921(3) 1.0013(5) 0.2918(3) 0.135(3) Uani 1 1 d D . . . .
C1_10 C 1.0016(5) 0.9900(6) 0.3485(4) 0.144(6) Uani 1 1 d D . . . .
H1A_10 H 1.0429 0.9550 0.3557 0.173 Uiso 1 1 calc R U . . .
H1B_10 H 0.9618 0.9794 0.3731 0.173 Uiso 1 1 calc R U . . .
C2_10 C 1.0094(5) 1.0436(6) 0.3627(4) 0.169(7) Uani 1 1 d D . . . .
H2_10 H 0.9693 1.0796 0.3526 0.203 Uiso 1 1 calc R U . . .
C3_10 C 1.0119(7) 1.0322(10) 0.4243(4) 0.218(11) Uani 1 1 d D . . . .
H3A_10 H 1.0170 1.0674 0.4326 0.328 Uiso 1 1 calc R U . . .
H3B_10 H 0.9695 1.0249 0.4455 0.328 Uiso 1 1 calc R U . . .
H3C_10 H 1.0509 0.9968 0.4346 0.328 Uiso 1 1 calc R U . . .
C4_10 C 1.0738(5) 1.0561(8) 0.3288(5) 0.170(7) Uani 1 1 d D . . . .
H4A_10 H 1.0791 1.0909 0.3379 0.254 Uiso 1 1 calc R U . . .
H4B_10 H 1.1134 1.0207 0.3377 0.254 Uiso 1 1 calc R U . . .
H4C_10 H 1.0706 1.0649 0.2890 0.254 Uiso 1 1 calc R U . . .
O1_11 O 1.0368(5) 0.7422(5) -0.0631(5) 0.178(4) Uani 1 1 d D . . . .
C1_11 C 1.0188(9) 0.7915(7) -0.1087(6) 0.162(6) Uiso 1 1 d D . . . .
H1A_11 H 1.0544 0.8122 -0.1207 0.195 Uiso 1 1 calc R U . . .
H1B_11 H 0.9748 0.8209 -0.0975 0.195 Uiso 1 1 calc R U . . .
C2_11 C 1.0125(11) 0.7681(8) -0.1563(7) 0.272(12) Uiso 1 1 d D . . . .
H2_11 H 1.0597 0.7422 -0.1676 0.327 Uiso 1 1 calc R U . . .
C3_11 C 0.9680(13) 0.7275(10) -0.1432(13) 0.326(16) Uiso 1 1 d D . . . .
H3A_11 H 0.9680 0.7154 -0.1772 0.488 Uiso 1 1 calc R U . . .
H3B_11 H 0.9860 0.6916 -0.1148 0.488 Uiso 1 1 calc R U . . .
H3C_11 H 0.9211 0.7492 -0.1292 0.488 Uiso 1 1 calc R U . . .
C4_11 C 0.9955(13) 0.8183(10) -0.2069(9) 0.264(11) Uiso 1 1 d D . . . .
H4A_11 H 1.0254 0.8436 -0.2139 0.396 Uiso 1 1 calc R U . . .
H4B_11 H 1.0024 0.8011 -0.2393 0.396 Uiso 1 1 calc R U . . .
H4C_11 H 0.9476 0.8430 -0.2002 0.396 Uiso 1 1 calc R U . . .
C9_12 C 0.5810(8) 0.7346(8) 0.6166(5) 0.151(11) Uiso 0.468(9) 1 d D . P E 1
H9_12 H 0.6127 0.7569 0.6170 0.182 Uiso 0.468(9) 1 calc R U P E 1
Cl1_12 Cl 0.5366(4) 0.7182(3) 0.6836(3) 0.133(3) Uiso 0.468(9) 1 d D . P E 1
Cl2_12 Cl 0.6287(9) 0.6630(7) 0.6044(7) 0.247(9) Uiso 0.468(9) 1 d D . P E 1
Cl3_12 Cl 0.5188(4) 0.7812(4) 0.5735(4) 0.160(4) Uiso 0.468(9) 1 d D . P E 1
Cl1_21 Cl 0.6585(8) 0.7170(8) 0.6648(7) 0.322(9) Uiso 0.532(9) 1 d D . P E 2
Cl2_21 Cl 0.5232(5) 0.7385(5) 0.6265(5) 0.209(5) Uiso 0.532(9) 1 d D . P E 2
C9_21 C 0.6119(6) 0.7127(7) 0.6188(8) 0.119(7) Uiso 0.532(9) 1 d D . P E 2
H9_21 H 0.6257 0.7392 0.5831 0.143 Uiso 0.532(9) 1 calc R U P E 2
Cl3_21 Cl 0.6390(4) 0.6419(4) 0.6027(3) 0.122(3) Uiso 0.532(9) 1 d D . P E 2
C9_13 C 0.7362(6) 0.2228(8) 0.8909(8) 0.17(2) Uani 0.435(8) 1 d D . P B 1
H9_13 H 0.7324 0.1924 0.9266 0.209 Uiso 0.435(8) 1 calc R U P B 1
Cl1_13 Cl 0.8146(4) 0.1911(4) 0.8524(3) 0.142(4) Uani 0.435(8) 1 d D . P B 1
Cl2_13 Cl 0.7370(5) 0.2865(4) 0.9095(5) 0.168(4) Uani 0.435(8) 1 d D . P B 1
Cl3_13 Cl 0.6650(5) 0.2351(5) 0.8600(4) 0.167(5) Uani 0.435(8) 1 d D . P B 1
C9_14 C 0.1230(9) 0.4036(10) 0.9720(7) 0.170(12) Uiso 0.506(16) 1 d D . P C 1
H9_14 H 0.1360 0.3633 0.9626 0.204 Uiso 0.506(16) 1 calc R U P C 1
Cl1_14 Cl 0.0547(9) 0.4081(10) 1.0261(7) 0.344(12) Uiso 0.506(16) 1 d D . P C 1
Cl2_14 Cl 0.0913(9) 0.4585(8) 0.9152(6) 0.304(10) Uiso 0.506(16) 1 d D . P C 1
Cl3_14 Cl 0.1954(9) 0.4115(11) 0.9866(9) 0.357(13) Uiso 0.506(16) 1 d D . P C 1
C9_15 C 0.3855(8) 0.4522(9) 0.6767(7) 0.179(6) Uiso 0.434(13) 1 d D . P F 1
H9_15 H 0.3629 0.4198 0.6900 0.215 Uiso 0.434(13) 1 calc R U P F 1
Cl1_15 Cl 0.4380(6) 0.4457(6) 0.7247(5) 0.198(6) Uiso 0.434(13) 1 d D . P F 1
Cl2_15 Cl 0.3237(6) 0.5231(6) 0.6723(7) 0.225(7) Uiso 0.434(13) 1 d D . P F 1
Cl3_15 Cl 0.4343(8) 0.4468(7) 0.6110(6) 0.241(8) Uiso 0.434(13) 1 d D . P F 1
C9_23 C 0.3773(8) 0.4591(10) 0.6739(8) 0.179(6) Uiso 0.566(13) 1 d D . P F 2
H9_23 H 0.3633 0.4218 0.6898 0.215 Uiso 0.566(13) 1 calc R U P F 2
Cl1_23 Cl 0.4664(7) 0.4404(7) 0.6710(7) 0.296(8) Uiso 0.566(13) 1 d D . P F 2
Cl2_23 Cl 0.3550(11) 0.4901(10) 0.6069(8) 0.377(12) Uiso 0.566(13) 1 d D . P F 2
Cl3_23 Cl 0.3332(9) 0.5116(9) 0.7161(8) 0.343(10) Uiso 0.566(13) 1 d D . P F 2
C9_16 C 0.7880(12) 0.2984(7) 0.6809(9) 0.26(4) Uiso 0.324(12) 1 d D . P D 1
H9_16 H 0.7506 0.2986 0.6624 0.314 Uiso 0.324(12) 1 calc R U P D 1
Cl1_16 Cl 0.7506(10) 0.3333(8) 0.7369(8) 0.237(10) Uiso 0.324(12) 1 d D . P D 1
Cl2_16 Cl 0.8404(8) 0.2245(6) 0.6978(6) 0.183(7) Uiso 0.324(12) 1 d D . P D 1
Cl3_16 Cl 0.8372(12) 0.3396(8) 0.6329(8) 0.248(10) Uiso 0.324(12) 1 d D . P D 1
C9_17 C 0.7111(8) 0.4352(8) 0.5415(11) 0.18(2) Uani 0.339(10) 1 d D . P G 2
H9_17 H 0.7251 0.4083 0.5777 0.216 Uiso 0.339(10) 1 calc R U P G 2
Cl1_17 Cl 0.7788(10) 0.4198(10) 0.4876(14) 0.35(2) Uani 0.339(10) 1 d D . P G 2
Cl2_17 Cl 0.6902(7) 0.5106(5) 0.5453(7) 0.183(7) Uani 0.339(10) 1 d D . P G 2
Cl3_17 Cl 0.6397(6) 0.4231(5) 0.5285(6) 0.178(7) Uani 0.339(10) 1 d D . P G 2
C9_18 C 0.8810(10) 0.7462(9) 0.6722(11) 0.153(15) Uiso 0.336(13) 1 d D . P H 2
H9_18 H 0.8699 0.7666 0.6336 0.183 Uiso 0.336(13) 1 calc R U P H 2
Cl1_18 Cl 0.8750(10) 0.6733(8) 0.6881(9) 0.241(10) Uiso 0.336(13) 1 d D . P H 2
Cl2_18 Cl 0.8261(12) 0.7889(12) 0.7191(14) 0.362(18) Uiso 0.336(13) 1 d D . P H 2
Cl3_18 Cl 0.9651(8) 0.7407(8) 0.6750(8) 0.231(10) Uiso 0.336(13) 1 d D . P H 2
C9_19 C 0.2327(8) 0.6838(11) 0.6052(7) 0.42(5) Uiso 0.533(13) 1 d D . P I 1
H9_19 H 0.2295 0.6495 0.5924 0.498 Uiso 0.533(13) 1 calc R U P I 1
Cl1_19 Cl 0.2705(7) 0.6531(6) 0.6661(6) 0.263(7) Uiso 0.533(13) 1 d D . P I 1
Cl2_19 Cl 0.1494(6) 0.7310(6) 0.6179(6) 0.233(6) Uiso 0.533(13) 1 d D . P I 1
Cl3_19 Cl 0.2806(8) 0.7214(8) 0.5506(6) 0.294(8) Uiso 0.533(13) 1 d D . P I 1
C9_20 C 0.1946(10) 0.7154(10) 0.6595(7) 0.42(5) Uiso 0.467(13) 1 d D . P I 2
H9_20 H 0.2104 0.7493 0.6609 0.498 Uiso 0.467(13) 1 calc R U P I 2
Cl1_20 Cl 0.2105(7) 0.6586(7) 0.7195(6) 0.243(8) Uiso 0.467(13) 1 d D . P I 2
Cl2_20 Cl 0.1066(8) 0.7421(7) 0.6555(8) 0.264(8) Uiso 0.467(13) 1 d D . P I 2
Cl3_20 Cl 0.2367(10) 0.6879(10) 0.5998(7) 0.325(14) Uiso 0.467(13) 1 d D . P I 2
C9_22 C 0.8471(14) 0.5889(9) 0.8694(11) 0.17(3) Uiso 0.236(12) 1 d D . P . .
H9_22 H 0.8764 0.5761 0.8995 0.208 Uiso 0.236(12) 1 calc R U P . .
Cl1_22 Cl 0.7701(15) 0.5737(13) 0.8996(14) 0.288(18) Uiso 0.236(12) 1 d D . P . .
Cl2_22 Cl 0.8328(11) 0.6662(8) 0.8431(9) 0.197(11) Uiso 0.236(12) 1 d D . P . .
Cl3_22 Cl 0.8924(11) 0.5494(9) 0.8174(10) 0.212(12) Uiso 0.236(12) 1 d D . P . .

loop_
_atom_site_aniso_label
_atom_site_aniso_U_11
_atom_site_aniso_U_22
_atom_site_aniso_U_33
_atom_site_aniso_U_23
_atom_site_aniso_U_13
_atom_site_aniso_U_12
C4F 0.065(5) 0.109(8) 0.066(6) -0.017(6) -0.006(4) -0.021(5)
C3F 0.079(6) 0.102(7) 0.058(5) -0.019(5) -0.011(4) -0.024(5)
C2F 0.070(5) 0.105(7) 0.051(5) -0.023(5) -0.006(4) -0.027(5)
C1F 0.067(5) 0.077(6) 0.102(8) -0.035(6) -0.002(5) -0.026(4)
O3F 0.104(5) 0.094(5) 0.085(4) -0.027(4) -0.010(4) -0.021(4)
O4F 0.086(4) 0.120(5) 0.071(4) 0.002(4) -0.021(3) -0.032(4)
O1F 0.106(5) 0.096(5) 0.071(4) -0.019(3) -0.020(3) -0.033(4)
O2F 0.078(4) 0.102(5) 0.095(4) -0.034(4) -0.002(3) -0.032(3)
O6F 0.074(4) 0.122(5) 0.081(4) -0.007(4) -0.020(3) -0.032(4)
O5F 0.105(4) 0.106(5) 0.072(4) -0.036(3) 0.010(3) -0.037(4)
C1A 0.087(7) 0.140(10) 0.072(7) -0.035(7) -0.006(5) -0.042(6)
C2A 0.111(9) 0.144(11) 0.128(10) -0.014(10) -0.030(7) -0.062(8)
C3A 0.167(13) 0.125(11) 0.135(12) -0.038(10) -0.025(10) -0.059(9)
C4A 0.139(11) 0.130(11) 0.136(12) -0.015(9) -0.017(9) -0.062(9)
C5A 0.102(7) 0.101(8) 0.096(8) -0.009(7) -0.015(6) -0.043(6)
C6A 0.082(6) 0.097(8) 0.087(8) -0.004(6) -0.002(5) -0.037(6)
C7A 0.071(6) 0.103(8) 0.080(7) -0.002(6) -0.003(5) -0.021(5)
C8A 0.053(5) 0.097(7) 0.075(6) -0.016(6) -0.007(4) -0.016(4)
C9A 0.067(6) 0.115(8) 0.102(8) -0.028(7) -0.003(5) -0.037(6)
C10A 0.054(5) 0.082(6) 0.072(6) -0.025(5) -0.018(4) -0.008(4)
C11A 0.062(5) 0.091(7) 0.080(6) -0.022(5) -0.015(4) -0.008(5)
C12A 0.064(5) 0.096(8) 0.113(9) -0.044(7) -0.026(5) -0.010(5)
C13A 0.056(5) 0.102(7) 0.092(7) -0.030(6) -0.016(4) -0.020(5)
C14A 0.054(5) 0.082(6) 0.084(7) -0.025(5) -0.005(4) -0.022(4)
C15A 0.052(5) 0.075(7) 0.100(8) -0.021(6) -0.010(4) -0.019(4)
C16A 0.062(5) 0.083(7) 0.078(6) -0.010(5) -0.009(4) -0.024(4)
C17A 0.053(5) 0.089(7) 0.075(6) -0.015(5) -0.004(4) -0.026(4)
C18A 0.044(4) 0.098(7) 0.080(6) -0.031(6) -0.007(4) -0.018(4)
C19A 0.048(4) 0.107(8) 0.073(6) -0.023(6) -0.001(4) -0.035(4)
C20A 0.058(5) 0.108(7) 0.061(6) -0.017(5) -0.012(4) -0.019(4)
C21A 0.061(5) 0.133(10) 0.070(6) -0.032(7) -0.009(4) -0.023(5)
C22A 0.067(5) 0.122(9) 0.084(7) -0.046(6) -0.001(5) -0.032(6)
C23A 0.073(5) 0.102(7) 0.067(6) -0.030(5) -0.015(4) -0.028(5)
C24A 0.093(7) 0.111(9) 0.091(8) -0.045(7) -0.013(5) -0.029(6)
C25A 0.109(7) 0.093(7) 0.093(8) -0.034(6) -0.024(6) -0.026(6)
C26A 0.091(6) 0.086(7) 0.069(6) -0.026(5) -0.013(5) -0.025(5)
C27A 0.053(4) 0.081(6) 0.076(6) -0.022(5) -0.006(4) -0.018(4)
C28A 0.072(5) 0.082(6) 0.062(6) -0.015(5) -0.008(4) -0.018(5)
C29A 0.062(5) 0.093(7) 0.060(6) -0.017(5) -0.004(4) -0.018(5)
C30A 0.076(6) 0.097(7) 0.063(6) -0.001(5) -0.013(4) -0.032(5)
C31A 0.092(7) 0.140(10) 0.071(6) -0.037(7) -0.009(5) -0.044(7)
C32A 0.093(7) 0.117(9) 0.076(7) -0.006(6) -0.008(5) -0.022(6)
C33A 0.091(6) 0.083(7) 0.088(7) -0.016(6) -0.013(5) -0.026(5)
N5A 0.058(4) 0.151(8) 0.089(6) -0.059(6) -0.002(4) -0.039(4)
C34A 0.063(6) 0.178(11) 0.087(8) -0.061(8) 0.008(5) -0.056(6)
C35A 0.080(6) 0.271(17) 0.068(6) -0.067(9) 0.021(5) -0.091(9)
C36A 0.080(6) 0.212(14) 0.124(10) -0.100(10) 0.008(6) -0.084(8)
C37A 0.077(6) 0.163(11) 0.077(7) -0.037(7) 0.011(5) -0.065(7)
C41A 0.043(4) 0.161(10) 0.114(8) -0.100(8) 0.004(5) -0.031(5)
N6A 0.061(4) 0.164(9) 0.065(5) -0.041(5) -0.002(3) -0.032(5)
C40A 0.047(5) 0.124(9) 0.169(12) -0.110(9) -0.001(6) -0.022(5)
C39A 0.076(6) 0.171(12) 0.124(9) -0.081(10) 0.017(6) -0.046(7)
C38A 0.052(5) 0.184(13) 0.145(11) -0.114(10) 0.017(6) -0.042(7)
C42A 0.093(7) 0.123(8) 0.135(9) -0.043(7) -0.027(7) -0.028(7)
C43A 0.204(14) 0.080(7) 0.195(11) -0.059(8) -0.061(12) -0.008(9)
C44A 0.31(2) 0.088(8) 0.193(11) -0.014(9) -0.107(17) -0.045(11)
C45A 0.120(8) 0.085(6) 0.176(8) -0.036(6) -0.039(9) -0.020(7)
C46A 0.160(11) 0.108(8) 0.159(8) -0.019(7) -0.035(10) -0.043(9)
C47A 0.098(7) 0.091(7) 0.148(9) -0.016(6) -0.016(7) -0.030(6)
C48A 0.062(5) 0.103(6) 0.124(7) -0.020(6) -0.020(6) -0.025(5)
C49A 0.071(6) 0.099(6) 0.137(7) -0.041(6) -0.020(6) -0.017(6)
F1A 0.066(3) 0.086(3) 0.073(3) -0.014(3) -0.014(2) -0.023(2)
N1A 0.073(5) 0.134(9) 0.083(7) -0.022(7) -0.020(4) -0.035(5)
N2A 0.062(4) 0.105(6) 0.067(5) -0.013(4) -0.003(4) -0.017(4)
N3A 0.058(4) 0.079(4) 0.067(5) -0.020(4) -0.006(3) -0.021(3)
N4A 0.066(4) 0.079(5) 0.063(5) -0.017(4) -0.012(3) -0.021(3)
N7A 0.059(4) 0.093(5) 0.142(6) -0.050(5) -0.010(5) -0.017(4)
N8A 0.054(4) 0.088(5) 0.130(6) -0.037(5) -0.011(4) -0.019(4)
O1A 0.150(7) 0.128(7) 0.098(5) -0.026(5) -0.040(5) -0.047(6)
O2A 0.102(5) 0.170(7) 0.091(5) -0.040(5) -0.025(4) -0.037(5)
C1B 0.053(5) 0.135(10) 0.112(9) -0.033(9) -0.010(5) -0.038(6)
C2B 0.055(5) 0.159(11) 0.070(7) 0.000(7) -0.022(5) -0.030(6)
C3B 0.064(6) 0.184(13) 0.071(7) -0.020(9) -0.015(5) -0.040(7)
C4B 0.074(6) 0.126(8) 0.058(6) -0.007(6) -0.009(4) -0.033(5)
C5B 0.053(5) 0.099(7) 0.070(6) -0.018(6) -0.007(4) -0.025(5)
C6B 0.048(4) 0.119(8) 0.072(6) -0.037(6) -0.004(4) -0.030(5)
C7B 0.063(5) 0.108(7) 0.064(6) -0.024(5) -0.005(4) -0.038(5)
C8B 0.071(5) 0.103(7) 0.068(5) -0.024(6) -0.009(4) -0.037(5)
C9B 0.067(5) 0.093(7) 0.084(7) -0.035(6) -0.001(4) -0.030(5)
N3B 0.067(4) 0.130(7) 0.080(5) -0.049(5) 0.001(4) -0.033(4)
N2B 0.065(4) 0.138(7) 0.077(5) -0.040(6) -0.005(4) -0.037(5)
N1B 0.053(4) 0.106(6) 0.074(5) 0.008(5) -0.016(3) -0.026(4)
N4B 0.075(5) 0.098(6) 0.107(7) -0.035(5) 0.009(4) -0.027(4)
C14B 0.096(7) 0.082(8) 0.134(10) -0.022(8) 0.000(7) -0.031(6)
C13B 0.151(11) 0.084(8) 0.160(13) -0.026(9) -0.015(9) -0.038(7)
C12B 0.165(12) 0.117(12) 0.172(15) -0.065(10) 0.007(11) -0.061(9)
C11B 0.108(8) 0.127(10) 0.150(11) -0.051(10) -0.009(7) -0.041(7)
C10B 0.090(6) 0.101(8) 0.083(7) -0.040(6) -0.002(5) -0.036(6)
C9C 0.077(7) 0.173(13) 0.097(10) -0.007(9) -0.019(5) -0.066(8)
C10C 0.073(6) 0.163(11) 0.047(6) -0.011(7) -0.008(4) -0.053(7)
C11C 0.054(5) 0.159(11) 0.074(8) -0.036(7) -0.005(4) -0.039(6)
C12C 0.055(5) 0.144(10) 0.092(8) -0.053(8) -0.012(5) -0.027(6)
C13C 0.088(7) 0.203(13) 0.093(9) -0.078(10) 0.006(6) -0.057(8)
C14C 0.074(7) 0.213(15) 0.113(12) -0.097(11) 0.011(6) -0.063(8)
C15C 0.081(7) 0.273(19) 0.053(7) -0.042(10) 0.004(5) -0.094(10)
C16C 0.076(7) 0.252(18) 0.079(10) -0.056(11) -0.002(5) -0.077(10)
C17C 0.105(8) 0.266(19) 0.054(7) -0.018(9) -0.011(5) -0.108(11)
C18C 0.078(6) 0.126(9) 0.079(7) -0.034(7) -0.007(5) -0.041(6)
C19C 0.057(5) 0.100(8) 0.083(7) -0.022(6) -0.006(4) -0.029(5)
C20C 0.060(5) 0.107(8) 0.072(7) -0.012(6) -0.010(4) -0.023(5)
C21C 0.083(6) 0.115(9) 0.088(7) -0.011(7) -0.008(5) -0.028(6)
C22C 0.142(11) 0.095(8) 0.113(10) -0.017(8) -0.016(8) -0.027(7)
C23C 0.099(8) 0.107(10) 0.141(12) -0.040(8) -0.015(7) -0.028(6)
C24C 0.049(5) 0.121(8) 0.070(7) -0.022(6) -0.003(4) -0.036(5)
C25C 0.057(5) 0.135(9) 0.054(5) -0.007(5) -0.009(4) -0.043(5)
C26C 0.053(5) 0.142(10) 0.068(7) -0.010(7) -0.014(4) -0.044(6)
C27C 0.050(5) 0.134(9) 0.077(7) -0.022(7) -0.005(4) -0.033(5)
C28C 0.073(6) 0.155(11) 0.082(7) -0.030(8) -0.017(5) -0.036(7)
C29C 0.077(6) 0.115(8) 0.099(8) -0.015(7) -0.016(5) -0.025(6)
C30C 0.060(5) 0.127(10) 0.071(7) -0.016(7) -0.012(4) -0.024(6)
C31C 0.050(5) 0.131(9) 0.064(7) -0.021(7) -0.004(4) -0.022(5)
C32C 0.051(5) 0.145(10) 0.051(6) -0.015(6) -0.006(4) -0.040(5)
F1C 0.087(3) 0.155(5) 0.058(3) -0.021(3) -0.011(2) -0.046(3)
F2C 0.078(3) 0.107(4) 0.065(3) -0.016(3) -0.012(2) -0.043(3)
F3C 0.065(3) 0.132(4) 0.062(3) -0.011(3) -0.007(2) -0.033(3)
N2C 0.079(5) 0.148(9) 0.098(7) 0.002(6) -0.013(4) -0.041(5)
C7C 0.085(7) 0.207(15) 0.068(7) 0.047(9) -0.017(5) -0.040(8)
C6C 0.113(9) 0.197(16) 0.110(10) 0.026(11) -0.048(7) -0.054(10)
C5C 0.098(8) 0.173(14) 0.107(10) 0.052(10) -0.028(7) -0.032(8)
C4C 0.089(8) 0.158(13) 0.117(11) 0.019(10) -0.038(7) -0.033(8)
C8C 0.060(6) 0.142(11) 0.107(9) 0.042(9) -0.014(5) -0.010(6)
N1C 0.071(5) 0.123(7) 0.073(5) 0.011(5) -0.009(4) -0.012(5)
C1C 0.096(8) 0.119(10) 0.108(10) 0.006(9) -0.008(7) -0.027(7)
C2C 0.127(9) 0.096(9) 0.133(11) 0.021(8) -0.009(8) -0.024(7)
C3C 0.109(9) 0.165(14) 0.120(12) 0.060(10) -0.025(8) -0.005(9)
N3C 0.054(4) 0.152(8) 0.077(6) -0.039(6) -0.004(3) -0.038(5)
N4C 0.067(4) 0.118(7) 0.053(4) -0.007(5) -0.008(3) -0.040(4)
N5C 0.067(5) 0.159(10) 0.119(8) 0.037(7) -0.015(5) -0.013(5)
C33C 0.080(7) 0.133(11) 0.115(10) 0.017(9) -0.016(7) -0.019(7)
C34C 0.090(8) 0.179(16) 0.159(14) -0.003(12) -0.001(8) -0.024(9)
C35C 0.083(8) 0.130(13) 0.200(17) 0.045(12) -0.036(9) -0.024(8)
C36C 0.081(8) 0.182(16) 0.155(14) 0.009(12) -0.029(8) -0.033(9)
C41C 0.080(7) 0.124(10) 0.119(10) 0.026(9) 0.007(7) -0.024(7)
C40C 0.077(8) 0.26(2) 0.118(11) -0.014(13) -0.020(7) -0.053(10)
C39C 0.098(8) 0.218(16) 0.097(9) 0.071(10) -0.032(7) -0.035(9)
C38C 0.099(10) 0.26(2) 0.149(15) 0.092(15) -0.040(9) -0.024(11)
C37C 0.085(8) 0.214(17) 0.135(12) 0.057(12) -0.037(8) -0.026(9)
N6C 0.051(4) 0.208(11) 0.083(6) 0.000(6) -0.016(4) -0.041(5)
C42C 0.063(6) 0.226(16) 0.068(8) -0.009(9) -0.003(5) -0.044(8)
C43C 0.060(6) 0.28(2) 0.080(9) -0.019(11) -0.016(6) -0.028(9)
C44C 0.070(7) 0.217(15) 0.096(10) -0.017(9) -0.021(6) -0.060(8)
C45C 0.058(5) 0.228(15) 0.053(7) -0.014(7) -0.009(4) -0.059(7)
C50C 0.051(5) 0.176(12) 0.065(7) -0.003(7) -0.013(4) -0.034(6)
C49C 0.051(5) 0.179(12) 0.081(8) -0.047(8) -0.009(5) -0.020(7)
C48C 0.050(5) 0.174(11) 0.074(7) 0.023(7) -0.019(4) -0.052(6)
C47C 0.069(6) 0.169(11) 0.104(9) -0.041(8) -0.012(5) -0.046(7)
C46C 0.071(6) 0.195(12) 0.066(7) -0.029(7) -0.015(5) -0.052(7)
N7C 0.063(5) 0.145(7) 0.131(7) -0.002(5) 0.008(5) -0.026(5)
C51C 0.060(6) 0.154(9) 0.094(7) -0.006(6) 0.005(5) -0.031(6)
C52C 0.072(6) 0.151(8) 0.126(7) -0.023(8) 0.004(6) -0.030(7)
C53C 0.101(9) 0.178(10) 0.166(11) -0.064(8) 0.003(9) -0.026(10)
C54C 0.094(9) 0.144(8) 0.201(12) -0.041(8) 0.012(10) -0.021(9)
C59C 0.092(8) 0.150(8) 0.166(10) -0.013(7) 0.023(8) -0.033(9)
C58C 0.143(12) 0.149(9) 0.205(12) 0.010(9) 0.019(10) -0.050(11)
C57C 0.152(14) 0.147(9) 0.281(19) -0.015(13) 0.058(14) -0.023(12)
C56C 0.24(3) 0.138(11) 0.34(3) -0.061(12) 0.04(2) -0.056(16)
C55C 0.134(12) 0.166(10) 0.300(19) -0.084(11) 0.010(14) -0.025(13)
C1D 0.058(5) 0.095(7) 0.061(6) -0.014(6) -0.006(4) -0.010(5)
C2D 0.056(5) 0.096(8) 0.067(6) -0.015(6) 0.000(4) -0.019(5)
C3D 0.089(6) 0.090(8) 0.084(7) -0.020(6) -0.010(5) -0.016(6)
C4D 0.072(6) 0.170(11) 0.069(7) -0.033(8) -0.002(5) -0.055(7)
C5D 0.075(6) 0.073(7) 0.189(14) -0.063(9) -0.016(7) -0.005(5)
C6D 0.064(6) 0.146(12) 0.102(8) -0.016(8) -0.030(6) -0.016(7)
C7D 0.129(10) 0.079(8) 0.126(11) 0.012(8) -0.016(8) -0.034(7)
C8D 0.095(9) 0.189(15) 0.153(16) 0.001(13) -0.036(8) -0.071(9)
C9D 0.068(6) 0.147(11) 0.115(10) -0.050(10) -0.017(6) -0.026(7)
C10D 0.050(5) 0.139(10) 0.062(6) -0.001(7) -0.009(4) -0.027(5)
C11D 0.072(7) 0.146(14) 0.138(13) -0.015(11) -0.016(7) -0.021(8)
C12D 0.118(10) 0.230(18) 0.093(11) 0.001(11) -0.024(8) -0.096(11)
C13D 0.059(5) 0.119(9) 0.083(8) 0.007(7) -0.017(5) -0.026(6)
N1D 0.065(4) 0.086(5) 0.068(5) -0.021(4) -0.007(3) -0.013(4)
N2D 0.062(4) 0.081(5) 0.062(4) -0.019(4) -0.005(3) -0.019(3)
N3D 0.080(4) 0.073(4) 0.057(4) -0.021(4) -0.008(3) -0.024(4)
N4D 0.064(4) 0.105(6) 0.064(5) -0.022(4) -0.007(3) -0.028(4)
N5D 0.077(5) 0.141(9) 0.086(6) -0.041(6) -0.009(4) -0.033(5)
N6D 0.067(4) 0.093(6) 0.113(7) -0.014(5) -0.007(4) -0.032(4)
N7D 0.092(6) 0.080(6) 0.113(7) -0.017(5) -0.003(5) -0.019(5)
N8D 0.090(6) 0.206(12) 0.057(5) 0.024(7) -0.020(4) -0.069(7)
N9D 0.082(5) 0.110(6) 0.082(6) -0.037(5) -0.009(4) -0.033(4)
N10D 0.059(4) 0.119(6) 0.063(5) -0.016(4) -0.007(3) -0.032(4)
N11D 0.072(5) 0.130(8) 0.094(6) -0.011(6) -0.009(4) -0.028(5)
N12D 0.076(5) 0.183(11) 0.085(7) 0.058(8) -0.010(5) -0.050(6)
N13D 0.054(4) 0.170(9) 0.056(5) 0.022(5) -0.001(3) -0.022(5)
O1D 0.071(4) 0.106(5) 0.066(4) -0.015(3) -0.008(3) -0.016(3)
O2D 0.110(5) 0.095(5) 0.067(4) -0.008(4) -0.003(3) -0.026(4)
O3D 0.198(8) 0.078(5) 0.091(5) -0.006(4) -0.044(5) -0.050(5)
O4D 0.141(6) 0.197(8) 0.068(5) -0.011(5) -0.018(4) -0.097(6)
O5D 0.140(7) 0.130(7) 0.194(9) -0.096(7) -0.039(6) -0.011(5)
O6D 0.150(7) 0.119(7) 0.166(8) 0.010(6) -0.090(7) -0.021(5)
O7D 0.256(13) 0.107(7) 0.179(10) 0.006(7) -0.057(8) -0.069(7)
O8D 0.170(8) 0.269(12) 0.064(5) 0.025(6) -0.053(5) -0.101(8)
O9D 0.152(7) 0.137(7) 0.135(7) -0.057(6) -0.038(5) -0.029(6)
O10D 0.088(4) 0.127(6) 0.076(4) 0.000(4) -0.025(3) -0.030(4)
O11D 0.114(6) 0.139(7) 0.139(8) -0.022(6) -0.030(6) -0.020(5)
O12D 0.182(9) 0.301(14) 0.058(5) 0.038(6) -0.041(5) -0.124(9)
O13D 0.074(4) 0.156(6) 0.066(4) -0.005(4) -0.011(3) -0.038(4)
Cl1 0.153(3) 0.162(3) 0.122(2) -0.042(2) -0.055(2) -0.028(2)
Cl2 0.191(4) 0.145(3) 0.149(3) -0.044(2) -0.033(3) -0.064(3)
Cl3 0.114(2) 0.239(5) 0.212(4) -0.116(4) -0.004(3) -0.047(3)
C1R 0.113(8) 0.149(10) 0.076(6) -0.050(7) -0.016(6) -0.024(7)
O4W 0.066(8) 0.077(8) 0.163(12) 0.033(7) -0.064(7) -0.023(6)
O1_1 0.122(6) 0.125(6) 0.104(6) 0.002(5) -0.016(4) -0.054(5)
C1_1 0.131(9) 0.105(8) 0.120(10) 0.007(7) -0.028(7) -0.049(7)
C2_1 0.153(12) 0.155(13) 0.105(10) 0.020(9) -0.021(8) -0.057(10)
C3_1 0.201(16) 0.148(13) 0.164(15) 0.003(11) -0.058(12) -0.057(11)
C4_1 0.224(19) 0.110(11) 0.197(17) 0.007(11) -0.011(14) -0.038(12)
O1_2 0.074(4) 0.080(5) 0.111(5) -0.021(4) -0.014(3) -0.022(3)
C1_2 0.084(6) 0.079(6) 0.113(8) -0.017(6) -0.019(5) -0.016(5)
O1_3 0.144(6) 0.104(5) 0.107(5) -0.045(4) -0.033(4) -0.039(5)
C1_3 0.171(13) 0.138(12) 0.166(13) -0.082(11) -0.056(10) -0.030(10)
C2_3 0.166(15) 0.207(17) 0.172(15) -0.112(14) -0.001(12) -0.062(13)
C3_3 0.175(15) 0.182(15) 0.238(19) -0.092(14) -0.089(14) -0.040(12)
C4_3 0.28(3) 0.165(15) 0.22(2) -0.090(15) -0.112(19) -0.025(15)
O1_4 0.134(6) 0.233(9) 0.067(4) -0.055(5) 0.011(4) -0.117(6)
C1_4 0.128(10) 0.208(14) 0.116(10) -0.039(10) -0.042(8) -0.097(10)
C2_4 0.089(7) 0.159(10) 0.101(8) -0.026(7) -0.014(6) -0.062(7)
C3_4 0.082(7) 0.280(18) 0.102(9) -0.082(11) 0.003(6) -0.065(9)
C4_4 0.149(11) 0.254(17) 0.098(9) -0.046(10) -0.019(8) -0.108(12)
O1_6 0.154(8) 0.219(11) 0.111(7) 0.044(7) -0.045(6) -0.048(7)
O1_7 0.123(6) 0.310(15) 0.108(6) -0.094(8) 0.003(5) -0.099(8)
O1_8 0.079(4) 0.144(6) 0.053(4) -0.011(4) -0.016(3) -0.052(4)
C1_8 0.067(6) 0.202(12) 0.062(6) -0.029(7) -0.015(4) -0.051(6)
C2_8 0.075(6) 0.196(12) 0.061(6) -0.030(7) -0.020(5) -0.047(7)
C3_8 0.100(8) 0.237(15) 0.058(6) -0.031(8) -0.011(5) -0.057(8)
C4_8 0.105(8) 0.207(13) 0.094(8) -0.040(8) -0.028(6) -0.074(8)
O1_9 0.151(9) 0.147(9) 0.257(14) 0.037(10) -0.050(9) -0.007(7)
O1_10 0.073(4) 0.264(11) 0.078(5) -0.032(6) -0.011(3) -0.068(5)
C1_10 0.063(6) 0.282(19) 0.090(8) -0.064(10) -0.003(5) -0.044(8)
C2_10 0.096(9) 0.32(2) 0.104(10) -0.090(12) -0.010(7) -0.052(11)
C3_10 0.089(9) 0.43(3) 0.170(15) -0.177(19) -0.021(9) -0.033(12)
C4_10 0.086(8) 0.31(2) 0.153(12) -0.133(14) 0.016(8) -0.072(10)
O1_11 0.143(8) 0.184(10) 0.219(12) -0.096(9) 0.011(8) -0.047(7)
C9_13 0.13(3) 0.13(3) 0.28(5) 0.04(3) -0.12(3) -0.07(2)
Cl1_13 0.110(5) 0.170(8) 0.128(6) -0.006(5) -0.027(4) -0.036(5)
Cl2_13 0.136(7) 0.170(8) 0.201(10) -0.044(7) -0.027(6) -0.044(6)
Cl3_13 0.159(9) 0.219(10) 0.151(7) 0.009(6) -0.071(6) -0.099(8)
C9_17 0.15(4) 0.26(6) 0.17(4) -0.02(4) -0.04(3) -0.13(4)
Cl1_17 0.23(2) 0.24(2) 0.56(5) -0.12(3) 0.10(3) -0.119(17)
Cl2_17 0.186(12) 0.136(10) 0.249(16) -0.034(9) -0.036(10) -0.079(8)
Cl3_17 0.188(12) 0.146(10) 0.219(14) 0.017(8) -0.060(9) -0.099(9)

loop_
_atom_type_symbol
_atom_type_description
_atom_type_scat_dispersion_real
_atom_type_scat_dispersion_imag
_atom_type_scat_source
C C 0.0181 0.0091 'International Tables Vol C Tables 4.2.6.8 and 6.1.1.4'
H H 0.0000 0.0000 'International Tables Vol C Tables 4.2.6.8 and 6.1.1.4'
N N 0.0311 0.0180 'International Tables Vol C Tables 4.2.6.8 and 6.1.1.4'
O O 0.0492 0.0322 'International Tables Vol C Tables 4.2.6.8 and 6.1.1.4'
Cl Cl 0.3639 0.7018 'International Tables Vol C Tables 4.2.6.8 and 6.1.1.4'
F F 0.0727 0.0534 'International Tables Vol C Tables 4.2.6.8 and 6.1.1.4'

loop_
_geom_angle_atom_site_label_1
_geom_angle_atom_site_label_2
_geom_angle_atom_site_label_3
_geom_angle
O3F C4F O4F 123.2(10)
O3F C4F C3F 121.0(9)
O4F C4F C3F 115.7(10)
O6F C3F C4F 113.8(8)
O6F C3F C2F 111.1(7)
C4F C3F C2F 109.5(7)
O6F C3F H3F 107.4
C4F C3F H3F 107.4
C2F C3F H3F 107.4
O5F C2F C3F 109.3(7)
O5F C2F C1F 115.5(8)
C3F C2F C1F 108.9(7)
O5F C2F H2FA 107.6
C3F C2F H2FA 107.6
C1F C2F H2FA 107.6
O1F C1F O2F 123.7(9)
O1F C1F C2F 122.9(8)
O2F C1F C2F 113.4(9)
C4F O4F H4F 109.9
C1F O2F H2F 109.5
C3F O6F H6F 108.9
C2F O5F H5F 108.1
C9A C1A N1A 124.6(11)
C9A C1A C2A 119.9(12)
N1A C1A C2A 115.4(11)
C3A C2A C1A 120.2(13)
C3A C2A H2A 119.9
C1A C2A H2A 119.9
C2A C3A C4A 121.7(14)
C2A C3A H3A 119.2
C4A C3A H3A 119.2
C3A C4A C5A 119.8(13)
C3A C4A H4A 120.1
C5A C4A H4A 120.1
C6A C5A C9A 119.5(11)
C6A C5A C4A 122.0(12)
C9A C5A C4A 118.4(12)
C7A C6A O1_1 124.0(10)
C7A C6A C5A 119.8(10)
O1_1 C6A C5A 116.1(11)
C6A C7A C8A 117.4(10)
C6A C7A H7A 121.3
C8A C7A H7A 121.3
N2A C8A C7A 124.6(10)
N2A C8A C1D 117.4(9)
C7A C8A C1D 118.0(9)
N2A C9A C5A 120.2(10)
N2A C9A C1A 120.2(10)
C5A C9A C1A 119.5(11)
C11A C10A N1D 123.5(8)
C11A C10A C18A 120.3(9)
N1D C10A C18A 116.0(8)
C12A C11A C10A 118.9(9)
C12A C11A H11A 120.5
C10A C11A H11A 120.6
C13A C12A C11A 121.6(9)
C13A C12A H12A 119.2
C11A C12A H12A 119.2
C12A C13A C14A 120.5(10)
C12A C13A H13A 119.7
C14A C13A H13A 119.8
C13A C14A C18A 119.5(9)
C13A C14A C15A 123.8(9)
C18A C14A C15A 116.6(8)
O1_2 C15A C16A 124.1(9)
O1_2 C15A C14A 116.1(9)
C16A C15A C14A 119.7(9)
C15A C16A C17A 119.0(9)
C15A C16A H16A 120.5
C17A C16A H16A 120.5
N3A C17A C16A 125.0(8)
N3A C17A C2D 119.4(8)
C16A C17A C2D 115.6(9)
N3A C18A C10A 118.1(8)
N3A C18A C14A 123.2(8)
C10A C18A C14A 118.7(8)
C20A C19A C27A 121.3(9)
C20A C19A N2D 120.8(9)
C27A C19A N2D 117.9(8)
C19A C20A C21A 119.2(10)
C19A C20A H20A 120.4
C21A C20A H20A 120.4
C22A C21A C20A 121.3(9)
C22A C21A H21A 119.4
C20A C21A H21A 119.4
C21A C22A C23A 119.1(9)
C21A C22A H22A 120.4
C23A C22A H22A 120.4
C22A C23A C27A 121.6(10)
C22A C23A C24A 122.7(9)
C27A C23A C24A 115.7(8)
C25A C24A O1_3 126.1(11)
C25A C24A C23A 119.9(9)
O1_3 C24A C23A 114.0(9)
C24A C25A C26A 118.8(10)
C24A C25A H25A 120.6
C26A C25A H25A 120.6
N4A C26A C25A 125.9(8)
N4A C26A C3D 118.9(8)
C25A C26A C3D 115.2(9)
N4A C27A C19A 119.2(8)
N4A C27A C23A 123.5(8)
C19A C27A C23A 117.3(8)
N3D C28A C29A 117.3(8)
N3D C28A C33A 125.0(9)
C29A C28A C33A 117.6(8)
F1A C29A C30A 117.1(9)
F1A C29A C28A 117.6(7)
C30A C29A C28A 125.3(9)
C29A C30A N4D 119.6(9)
C29A C30A C31A 116.2(10)
N4D C30A C31A 124.2(9)
C32A C31A C30A 121.1(10)
C32A C31A H31A 119.4
C30A C31A H31A 119.4
C31A C32A C33A 122.2(10)
C31A C32A H32A 118.9
C33A C32A H32A 118.9
C28A C33A C32A 117.6(10)
C28A C33A H33A 121.2
C32A C33A H33A 121.2
C34A N5A C41A 120.0
C35A C34A N5A 120.0
C35A C34A C4D 125.7(6)
N5A C34A C4D 114.1(6)
C36A C35A C34A 120.0
C36A C35A H35A 120.0
C34A C35A H35A 120.0
O1_4 C36A C37A 118.6(6)
O1_4 C36A C35A 121.3(6)
C37A C36A C35A 120.0
C36A C37A C41A 120.0
C36A C37A C38A 120.0
C41A C37A C38A 120.0
N6A C41A C37A 120.0
N6A C41A N5A 120.0
C37A C41A N5A 120.0
C41A N6A C40A 120.0
N5D C40A N6A 111.3(6)
N5D C40A C39A 128.7(6)
N6A C40A C39A 120.0
C38A C39A C40A 120.0
C38A C39A H39A 120.0
C40A C39A H39A 120.0
C39A C38A C37A 120.0
C39A C38A H38A 120.0
C37A C38A H38A 120.0
N7A C42A C43A 124.4(14)
N7A C42A C5D 115.4(12)
C43A C42A C5D 120.2(13)
C44A C43A C42A 114.9(13)
C44A C43A H43A 122.5
C42A C43A H43A 122.6
C45A C44A C43A 122.2(16)
C45A C44A O1_5 115.7(18)
C43A C44A O1_5 122.2(16)
C44A C45A C49A 118.5(15)
C44A C45A C46A 126.6(15)
C49A C45A C46A 114.4(12)
C47A C46A C45A 120.1(14)
C47A C46A H46A 120.0
C45A C46A H46A 120.0
C46A C47A C48A 122.1(14)
C46A C47A H47A 118.9
C48A C47A H47A 118.9
N8A C48A C47A 121.9(12)
N8A C48A N6D 113.0(10)
C47A C48A N6D 125.0(12)
N8A C49A N7A 114.7(11)
N8A C49A C45A 124.5(13)
N7A C49A C45A 120.8(12)
O1A N1A O2A 123.0(10)
O1A N1A C1A 119.7(10)
O2A N1A C1A 117.3(11)
C8A N2A C9A 118.2(9)
C17A N3A C18A 116.1(8)
C26A N4A C27A 115.9(7)
C42A N7A C49A 118.2(11)
C49A N8A C48A 117.0(10)
N1B C1B C2B 124.7(12)
N1B C1B C6D 121.3(11)
C2B C1B C6D 114.1(12)
C3B C2B C1B 117.5(12)
C3B C2B H2B 121.2
C1B C2B H2B 121.2
C2B C3B C4B 118.6(10)
C2B C3B H3B 120.7
C4B C3B H3B 120.7
C5B C4B C3B 119.7(11)
C5B C4B H4B 120.2
C3B C4B H4B 120.2
N1B C5B C4B 122.8(10)
N1B C5B C6B 114.7(8)
C4B C5B C6B 122.4(10)
C7B C6B N2B 120.0
C7B C6B C5B 128.8(6)
N2B C6B C5B 111.1(6)
C8B C7B C6B 120.0
C8B C7B H7B 120.0
C6B C7B H7B 120.0
C7B C8B C9B 120.0
C7B C8B H8B 120.0
C9B C8B H8B 120.0
N3B C9B C8B 120.0
N3B C9B C10B 111.5(5)
C8B C9B C10B 128.4(5)
C9B N3B N2B 120.0
N3B N2B C6B 120.0
C1B N1B C5B 116.7(9)
C14B N4B C10B 120.0
N4B C14B C13B 120.0
N4B C14B C7D 119.7(9)
C13B C14B C7D 120.3(9)
C12B C13B C14B 120.0
C12B C13B H13B 120.0
C14B C13B H13B 120.0
C11B C12B C13B 120.0
C11B C12B H12B 120.0
C13B C12B H12B 120.0
C10B C11B C12B 120.0
C10B C11B H11B 120.0
C12B C11B H11B 120.0
C11B C10B N4B 120.0
C11B C10B C9B 123.5(6)
N4B C10B C9B 116.5(6)
C10C C9C N8D 119.0(12)
C10C C9C C17C 118.0(15)
N8D C9C C17C 123.0(14)
F1C C10C C9C 116.3(13)
F1C C10C C11C 120.1(9)
C9C C10C C11C 123.5(12)
N3C C11C C10C 118.3(9)
N3C C11C C15C 123.1(14)
C10C C11C C15C 118.6(13)
N3C C12C C13C 127.0(11)
N3C C12C C9D 115.3(10)
C13C C12C C9D 117.7(13)
C12C C13C C14C 118.1(13)
C12C C13C H13C 121.0
C14C C13C H13C 121.0
C13C C14C O1_7 126.2(16)
C13C C14C C15C 119.4(11)
O1_7 C14C C15C 114.4(15)
C16C C15C C14C 125.2(14)
C16C C15C C11C 117.4(17)
C14C C15C C11C 117.3(14)
C17C C16C C15C 124.6(13)
C17C C16C H16C 117.7
C15C C16C H16C 117.7
C16C C17C C9C 117.8(13)
C16C C17C H17C 121.1
C9C C17C H17C 121.1
C19C C18C N9D 115.6(10)
C19C C18C C23C 117.2(11)
N9D C18C C23C 127.2(10)
F2C C19C C18C 118.4(9)
F2C C19C C20C 118.3(9)
C18C C19C C20C 123.3(11)
C19C C20C C21C 118.8(10)
C19C C20C N10D 115.1(10)
C21C C20C N10D 126.1(10)
C22C C21C C20C 118.3(11)
C22C C21C H21C 120.8
C20C C21C H21C 120.8
C21C C22C C23C 125.0(12)
C21C C22C H22C 117.5
C23C C22C H22C 117.5
C22C C23C C18C 117.4(12)
C22C C23C H23C 121.3
C18C C23C H23C 121.3
N4C C24C C25C 128.1(9)
N4C C24C C10D 114.5(8)
C25C C24C C10D 117.3(9)
C26C C25C C24C 116.7(9)
C26C C25C H25C 121.7
C24C C25C H25C 121.7
O1_8 C26C C25C 124.9(9)
O1_8 C26C C27C 115.8(11)
C25C C26C C27C 119.3(9)
C28C C27C C32C 120.2(10)
C28C C27C C26C 124.5(10)
C32C C27C C26C 115.3(11)
C29C C28C C27C 120.7(10)
C29C C28C H28C 119.6
C27C C28C H28C 119.6
C28C C29C C30C 120.2(12)
C28C C29C H29C 119.9
C30C C29C H29C 119.9
C31C C30C C29C 119.5(10)
C31C C30C N11D 116.2(10)
C29C C30C N11D 124.3(12)
C30C C31C F3C 118.1(10)
C30C C31C C32C 124.5(10)
F3C C31C C32C 117.4(11)
N4C C32C C31C 119.3(9)
N4C C32C C27C 125.8(10)
C31C C32C C27C 114.9(11)
C7C N2C C8C 120.0
C6C C7C N2C 120.0
C6C C7C C8D 123.0(8)
N2C C7C C8D 116.9(8)
C5C C6C C7C 120.0
C5C C6C H6C 120.0
C7C C6C H6C 120.0
C6C C5C C4C 120.0
C6C C5C O1_6 122.2(7)
C4C C5C O1_6 117.8(7)
C8C C4C C5C 120.0
C8C C4C C3C 120.0
C5C C4C C3C 120.0
C4C C8C N1C 120.0
C4C C8C N2C 120.0
N1C C8C N2C 120.0
C1C N1C C8C 120.0
N7D C1C N1C 109.4(6)
N7D C1C C2C 130.3(6)
N1C C1C C2C 120.0
C3C C2C C1C 120.0
C3C C2C H2C 120.0
C1C C2C H2C 120.0
C2C C3C C4C 120.0
C2C C3C H3C 120.0
C4C C3C H3C 120.0
C12C N3C C11C 115.0(9)
C24C N4C C32C 114.8(8)
C33C N5C C41C 120.0
N5C C33C C34C 120.0
N5C C33C C11D 117.6(11)
C34C C33C C11D 122.2(10)
C33C C34C C35C 120.0
C33C C34C H34C 120.0
C35C C34C H34C 120.0
C34C C35C C36C 120.0
C34C C35C O1_9 121.6(9)
C36C C35C O1_9 118.3(9)
C41C C36C C35C 120.0
C41C C36C C37C 120.0
C35C C36C C37C 120.0
C40C C41C C36C 120.0
C40C C41C N5C 120.0
C36C C41C N5C 120.0
C39C C40C C41C 120.0
C39C C40C N12D 122.0(7)
C41C C40C N12D 117.8(7)
C40C C39C C38C 120.0
C40C C39C H39C 120.0
C38C C39C H39C 120.0
C37C C38C C39C 120.0
C37C C38C H38C 120.0
C39C C38C H38C 120.0
C38C C37C C36C 120.0
C38C C37C H37C 120.0
C36C C37C H37C 120.0
C42C N6C C50C 120.0
N6C C42C C43C 120.0
N6C C42C C12D 121.1(9)
C43C C42C C12D 118.0(10)
C42C C43C C44C 120.0
C42C C43C H43C 120.0
C44C C43C H43C 120.0
O1_10 C44C C45C 117.8(5)
O1_10 C44C C43C 121.3(5)
C45C C44C C43C 120.0
C44C C45C C50C 120.0
C44C C45C C46C 120.0
C50C C45C C46C 120.0
C49C C50C C45C 120.0
C49C C50C N6C 120.0
C45C C50C N6C 120.0
N13D C49C C48C 123.9(5)
N13D C49C C50C 114.9(5)
C48C C49C C50C 120.0
C49C C48C C47C 120.0
C49C C48C H48C 120.0
C47C C48C H48C 120.0
C46C C47C C48C 120.0
C46C C47C H47C 120.0
C48C C47C H47C 120.0
C47C C46C C45C 120.0
C47C C46C H46C 120.0
C45C C46C H46C 120.0
C51C N7C C59C 120.0
C52C C51C N7C 120.0
C52C C51C C13D 121.3(6)
N7C C51C C13D 118.5(6)
C53C C52C C51C 120.0
C53C C52C H52C 120.0
C51C C52C H52C 120.0
C54C C53C C52C 120.0
C54C C53C O1_11 122.9(7)
C52C C53C O1_11 117.1(7)
C53C C54C C59C 120.0
C53C C54C C55C 120.0
C59C C54C C55C 120.0
C58C C59C C54C 120.0
C58C C59C N7C 120.0
C54C C59C N7C 120.0
C57C C58C C59C 120.0
C57C C58C N8C 119.9(4)
C59C C58C N8C 119.4(5)
C58C C57C C56C 120.0
C58C C57C H57C 120.0
C56C C57C H57C 120.0
C55C C56C C57C 120.0
C55C C56C H56C 120.0
C57C C56C H56C 120.0
C56C C55C C54C 120.0
C56C C55C H55C 120.0
C54C C55C H55C 120.0
O2C N8C O1C 125.6(15)
O2CC N8C O1CC 108.1(12)
O2C N8C C58C 129.4(13)
O1C N8C C58C 105.0(11)
O2CC N8C C58C 132.8(10)
O1CC N8C C58C 119.0(10)
O1D C1D N1D 124.2(9)
O1D C1D C8A 122.9(9)
N1D C1D C8A 112.9(8)
O2D C2D N2D 124.2(9)
O2D C2D C17A 119.3(9)
N2D C2D C17A 116.6(8)
O3D C3D N3D 124.0(7)
O3D C3D C26A 121.3(10)
N3D C3D C26A 114.6(9)
O4D C4D N4D 125.0(12)
O4D C4D C34A 117.5(9)
N4D C4D C34A 117.5(11)
O5D C5D N5D 122.4(15)
O5D C5D C42A 124.8(12)
N5D C5D C42A 112.9(12)
O6D C6D N6D 119.3(13)
O6D C6D C1B 123.3(12)
N6D C6D C1B 117.4(11)
O7D C7D N7D 125.4(14)
O7D C7D C14B 113.7(14)
N7D C7D C14B 120.9(11)
O8D C8D N8D 126.9(17)
O8D C8D C7C 118.4(14)
N8D C8D C7C 114.7(15)
O9D C9D N9D 125.5(10)
O9D C9D C12C 119.8(12)
N9D C9D C12C 114.6(11)
O10D C10D N10D 124.1(9)
O10D C10D C24C 124.0(9)
N10D C10D C24C 111.9(8)
O11D C11D N11D 123.2(14)
O11D C11D C33C 122.8(16)
N11D C11D C33C 114.0(16)
O12D C12D N12D 121.9(17)
O12D C12D C42C 124.0(17)
N12D C12D C42C 113.7(13)
O13D C13D N13D 122.3(11)
O13D C13D C51C 118.8(10)
N13D C13D C51C 119.0(10)
C1D N1D C10A 129.8(8)
C1D N1D H1D 115.1
C10A N1D H1D 115.1
C2D N2D C19A 127.6(8)
C2D N2D H2D 116.2
C19A N2D H2D 116.2
C3D N3D C28A 126.8(7)
C3D N3D H3D 116.6
C28A N3D H3D 116.6
C4D N4D C30A 127.6(9)
C4D N4D H4D 116.2
C30A N4D H4D 116.2
C5D N5D C40A 129.4(11)
C5D N5D H5D 115.3
C40A N5D H5D 115.3
C48A N6D C6D 124.0(10)
C48A N6D H6D 118.0
C6D N6D H6D 118.0
C7D N7D C1C 122.2(10)
C7D N7D H7D 118.9
C1C N7D H7D 118.9
C9C N8D C8D 127.0(13)
C9C N8D H8D 116.5
C8D N8D H8D 116.5
C9D N9D C18C 126.6(9)
C9D N9D H9D 116.7
C18C N9D H9D 116.7
C10D N10D C20C 129.7(8)
C10D N10D H10D 115.2
C20C N10D H10D 115.2
C11D N11D C30C 130.8(12)
C11D N11D H11D 114.6
C30C N11D H11D 114.6
C12D N12D C40C 128.2(12)
C12D N12D H12D 115.9
C40C N12D H12D 115.9
C49C N13D C13D 130.2(8)
C49C N13D H13D 114.9
C13D N13D H13D 114.9
Cl2 C1R Cl3 115.4(7)
Cl2 C1R Cl1 109.5(6)
Cl3 C1R Cl1 108.2(7)
Cl2 C1R H1R 107.8
Cl3 C1R H1R 107.8
Cl1 C1R H1R 107.8
C2H C1H H1HA 109.5
C2H C1H H1HB 109.5
H1HA C1H H1HB 109.5
C2H C1H H1HC 109.5
H1HA C1H H1HC 109.5
H1HB C1H H1HC 109.5
C3H C2H C1H 146(3)
C3H C2H H2HA 100.3
C1H C2H H2HA 100.3
C3H C2H H2HB 100.3
C1H C2H H2HB 100.3
H2HA C2H H2HB 104.3
C2H C3H C4H 139(2)
C2H C3H H3HA 102.4
C4H C3H H3HA 102.4
C2H C3H H3HB 102.4
C4H C3H H3HB 102.4
H3HA C3H H3HB 104.9
C5H C4H C3H 141(2)
C5H C4H H4HA 101.7
C3H C4H H4HA 101.7
C5H C4H H4HB 101.7
C3H C4H H4HB 101.7
H4HA C4H H4HB 104.7
C4H C5H C6H 133(3)
C4H C5H H5HA 103.9
C6H C5H H5HA 103.9
C4H C5H H5HB 103.9
C6H C5H H5HB 103.9
H5HA C5H H5HB 105.4
C5H C6H H6HA 109.5
C5H C6H H6HB 109.5
H6HA C6H H6HB 109.5
C5H C6H H6HC 109.5
H6HA C6H H6HC 109.5
H6HB C6H H6HC 109.5
C6A O1_1 C1_1 119.1(9)
O1_1 C1_1 C2_1 107.4(8)
O1_1 C1_1 H1A_1 110.2
C2_1 C1_1 H1A_1 110.2
O1_1 C1_1 H1B_1 110.2
C2_1 C1_1 H1B_1 110.2
H1A_1 C1_1 H1B_1 108.5
C3_1 C2_1 C4_1 112.4(10)
C3_1 C2_1 C1_1 111.3(10)
C4_1 C2_1 C1_1 108.8(10)
C3_1 C2_1 H2_1 108.1
C4_1 C2_1 H2_1 108.1
C1_1 C2_1 H2_1 108.1
C2_1 C3_1 H3A_1 109.5
C2_1 C3_1 H3B_1 109.5
H3A_1 C3_1 H3B_1 109.5
C2_1 C3_1 H3C_1 109.5
H3A_1 C3_1 H3C_1 109.5
H3B_1 C3_1 H3C_1 109.5
C2_1 C4_1 H4A_1 109.5
C2_1 C4_1 H4B_1 109.5
H4A_1 C4_1 H4B_1 109.5
C2_1 C4_1 H4C_1 109.5
H4A_1 C4_1 H4C_1 109.5
H4B_1 C4_1 H4C_1 109.5
C15A O1_2 C1_2 118.9(7)
O1_2 C1_2 C2_2 109.0(7)
O1_2 C1_2 H1A_2 109.9
C2_2 C1_2 H1A_2 109.9
O1_2 C1_2 H1B_2 109.9
C2_2 C1_2 H1B_2 109.9
H1A_2 C1_2 H1B_2 108.3
C3_2 C2_2 C1_2 108.1(12)
C3_2 C2_2 C4_2 111.0(10)
C1_2 C2_2 C4_2 110.9(10)
C3_2 C2_2 H2_2 109.0
C1_2 C2_2 H2_2 109.0
C4_2 C2_2 H2_2 109.0
C2_2 C3_2 H3A_2 109.5
C2_2 C3_2 H3B_2 109.5
H3A_2 C3_2 H3B_2 109.5
C2_2 C3_2 H3C_2 109.5
H3A_2 C3_2 H3C_2 109.5
H3B_2 C3_2 H3C_2 109.5
C2_2 C4_2 H4A_2 109.5
C2_2 C4_2 H4B_2 109.5
H4A_2 C4_2 H4B_2 109.5
C2_2 C4_2 H4C_2 109.5
H4A_2 C4_2 H4C_2 109.5
H4B_2 C4_2 H4C_2 109.5
C24A O1_3 C1_3 116.5(8)
O1_3 C1_3 C2_3 111.5(10)
O1_3 C1_3 H1A_3 109.3
C2_3 C1_3 H1A_3 109.3
O1_3 C1_3 H1B_3 109.3
C2_3 C1_3 H1B_3 109.3
H1A_3 C1_3 H1B_3 108.0
C1_3 C2_3 C3_3 111.9(11)
C1_3 C2_3 C4_3 107.5(12)
C3_3 C2_3 C4_3 113.0(10)
C1_3 C2_3 H2_3 108.1
C3_3 C2_3 H2_3 108.1
C4_3 C2_3 H2_3 108.1
C2_3 C3_3 H3A_3 109.5
C2_3 C3_3 H3B_3 109.5
H3A_3 C3_3 H3B_3 109.5
C2_3 C3_3 H3C_3 109.5
H3A_3 C3_3 H3C_3 109.5
H3B_3 C3_3 H3C_3 109.5
C2_3 C4_3 H4A_3 109.5
C2_3 C4_3 H4B_3 109.5
H4A_3 C4_3 H4B_3 109.5
C2_3 C4_3 H4C_3 109.5
H4A_3 C4_3 H4C_3 109.5
H4B_3 C4_3 H4C_3 109.5
C36A O1_4 C1_4 120.4(8)
O1_4 C1_4 C2_4 104.7(8)
O1_4 C1_4 H1A_4 110.8
C2_4 C1_4 H1A_4 110.8
O1_4 C1_4 H1B_4 110.8
C2_4 C1_4 H1B_4 110.8
H1A_4 C1_4 H1B_4 108.9
C3_4 C2_4 C4_4 111.0(8)
C3_4 C2_4 C1_4 109.8(8)
C4_4 C2_4 C1_4 111.3(8)
C3_4 C2_4 H2_4 108.2
C4_4 C2_4 H2_4 108.2
C1_4 C2_4 H2_4 108.2
C2_4 C3_4 H3A_4 109.5
C2_4 C3_4 H3B_4 109.5
H3A_4 C3_4 H3B_4 109.5
C2_4 C3_4 H3C_4 109.5
H3A_4 C3_4 H3C_4 109.5
H3B_4 C3_4 H3C_4 109.5
C2_4 C4_4 H4A_4 109.7
C2_4 C4_4 H4B_4 109.2
H4A_4 C4_4 H4B_4 109.4
C2_4 C4_4 H4C_4 109.5
H4A_4 C4_4 H4C_4 109.5
H4B_4 C4_4 H4C_4 109.5
C1_5 O1_5 C44A 119.9(16)
O1_5 C1_5 C2_5 119.6(19)
O1_5 C1_5 H1A_5 107.4
C2_5 C1_5 H1A_5 107.4
O1_5 C1_5 H1B_5 107.4
C2_5 C1_5 H1B_5 107.4
H1A_5 C1_5 H1B_5 106.9
C3_5 C2_5 C1_5 114(2)
C3_5 C2_5 C4_5 111.3(12)
C1_5 C2_5 C4_5 122.1(19)
C3_5 C2_5 H2_5 102.1
C1_5 C2_5 H2_5 102.1
C4_5 C2_5 H2_5 102.1
C2_5 C3_5 H3A_5 109.5
C2_5 C3_5 H3B_5 109.5
H3A_5 C3_5 H3B_5 109.5
C2_5 C3_5 H3C_5 109.5
H3A_5 C3_5 H3C_5 109.5
H3B_5 C3_5 H3C_5 109.5
C2_5 C4_5 H4A_5 109.5
C2_5 C4_5 H4B_5 109.5
H4A_5 C4_5 H4B_5 109.5
C2_5 C4_5 H4C_5 109.5
H4A_5 C4_5 H4C_5 109.5
H4B_5 C4_5 H4C_5 109.5
C5C O1_6 C1_6 117.7(12)
O1_6 C1_6 C2_6 111.6(13)
O1_6 C1_6 H1A_6 109.3
C2_6 C1_6 H1A_6 109.3
O1_6 C1_6 H1B_6 109.3
C2_6 C1_6 H1B_6 109.3
H1A_6 C1_6 H1B_6 108.0
C4_6 C2_6 C3_6 111.5(12)
C4_6 C2_6 C1_6 107.4(18)
C3_6 C2_6 C1_6 103(2)
C4_6 C2_6 H2_6 111.7
C3_6 C2_6 H2_6 111.7
C1_6 C2_6 H2_6 111.7
C2_6 C3_6 H3A_6 109.5
C2_6 C3_6 H3B_6 109.5
H3A_6 C3_6 H3B_6 109.5
C2_6 C3_6 H3C_6 109.5
H3A_6 C3_6 H3C_6 109.5
H3B_6 C3_6 H3C_6 109.5
C2_6 C4_6 H4A_6 109.5
C2_6 C4_6 H4B_6 109.5
H4A_6 C4_6 H4B_6 109.5
C2_6 C4_6 H4C_6 109.5
H4A_6 C4_6 H4C_6 109.5
H4B_6 C4_6 H4C_6 109.5
C14C O1_7 C1_7 116.2(14)
O1_7 C1_7 C2_7 95.1(13)
O1_7 C1_7 H1A_7 112.7
C2_7 C1_7 H1A_7 112.7
O1_7 C1_7 H1B_7 112.7
C2_7 C1_7 H1B_7 112.7
H1A_7 C1_7 H1B_7 110.2
C3_7 C2_7 C4_7 111.4(13)
C3_7 C2_7 C1_7 99(2)
C4_7 C2_7 C1_7 122(3)
C3_7 C2_7 H2_7 107.7
C4_7 C2_7 H2_7 107.7
C1_7 C2_7 H2_7 107.7
C2_7 C3_7 H3A_7 109.5
C2_7 C3_7 H3B_7 109.5
H3A_7 C3_7 H3B_7 109.5
C2_7 C3_7 H3C_7 109.5
H3A_7 C3_7 H3C_7 109.5
H3B_7 C3_7 H3C_7 109.5
C2_7 C4_7 H4A_7 109.3
C2_7 C4_7 H4B_7 109.9
H4A_7 C4_7 H4B_7 109.5
C2_7 C4_7 H4C_7 109.2
H4A_7 C4_7 H4C_7 109.5
H4B_7 C4_7 H4C_7 109.5
C26C O1_8 C1_8 117.9(8)
O1_8 C1_8 C2_8 109.8(7)
O1_8 C1_8 H1A_8 109.7
C2_8 C1_8 H1A_8 109.7
O1_8 C1_8 H1B_8 109.7
C2_8 C1_8 H1B_8 109.7
H1A_8 C1_8 H1B_8 108.2
C3_8 C2_8 C4_8 112.1(7)
C3_8 C2_8 C1_8 109.6(7)
C4_8 C2_8 C1_8 111.0(7)
C3_8 C2_8 H2_8 108.0
C4_8 C2_8 H2_8 108.0
C1_8 C2_8 H2_8 108.0
C2_8 C3_8 H3A_8 109.5
C2_8 C3_8 H3B_8 109.5
H3A_8 C3_8 H3B_8 109.5
C2_8 C3_8 H3C_8 109.5
H3A_8 C3_8 H3C_8 109.5
H3B_8 C3_8 H3C_8 109.5
C2_8 C4_8 H4A_8 109.5
C2_8 C4_8 H4B_8 109.5
H4A_8 C4_8 H4B_8 109.5
C2_8 C4_8 H4C_8 109.5
H4A_8 C4_8 H4C_8 109.5
H4B_8 C4_8 H4C_8 109.5
C35C O1_9 C1_9 117.4(12)
O1_9 C1_9 C2_9 102.0(15)
O1_9 C1_9 H1A_9 111.4
C2_9 C1_9 H1A_9 111.4
O1_9 C1_9 H1B_9 111.4
C2_9 C1_9 H1B_9 111.4
H1A_9 C1_9 H1B_9 109.2
C4_9 C2_9 C3_9 112.2(12)
C4_9 C2_9 C1_9 115.1(18)
C3_9 C2_9 C1_9 95(2)
C4_9 C2_9 H2_9 111.1
C3_9 C2_9 H2_9 111.1
C1_9 C2_9 H2_9 111.1
C2_9 C3_9 H3A_9 109.5
C2_9 C3_9 H3B_9 109.5
H3A_9 C3_9 H3B_9 109.5
C2_9 C3_9 H3C_9 109.5
H3A_9 C3_9 H3C_9 109.5
H3B_9 C3_9 H3C_9 109.5
C2_9 C4_9 H4A_9 109.5
C2_9 C4_9 H4B_9 109.5
H4A_9 C4_9 H4B_9 109.5
C2_9 C4_9 H4C_9 109.5
H4A_9 C4_9 H4C_9 109.5
H4B_9 C4_9 H4C_9 109.5
C44C O1_10 C1_10 121.7(9)
O1_10 C1_10 C2_10 112.4(9)
O1_10 C1_10 H1A_10 109.1
C2_10 C1_10 H1A_10 109.1
O1_10 C1_10 H1B_10 109.1
C2_10 C1_10 H1B_10 109.1
H1A_10 C1_10 H1B_10 107.9
C1_10 C2_10 C4_10 109.1(10)
C1_10 C2_10 C3_10 110.7(11)
C4_10 C2_10 C3_10 110.6(9)
C1_10 C2_10 H2_10 108.8
C4_10 C2_10 H2_10 108.8
C3_10 C2_10 H2_10 108.8
C2_10 C3_10 H3A_10 109.5
C2_10 C3_10 H3B_10 109.5
H3A_10 C3_10 H3B_10 109.5
C2_10 C3_10 H3C_10 109.5
H3A_10 C3_10 H3C_10 109.5
H3B_10 C3_10 H3C_10 109.5
C2_10 C4_10 H4A_10 109.5
C2_10 C4_10 H4B_10 109.5
H4A_10 C4_10 H4B_10 109.5
C2_10 C4_10 H4C_10 109.5
H4A_10 C4_10 H4C_10 109.5
H4B_10 C4_10 H4C_10 109.5
C1_11 O1_11 C53C 124.5(10)
O1_11 C1_11 C2_11 108.8(13)
O1_11 C1_11 H1A_11 109.9
C2_11 C1_11 H1A_11 109.9
O1_11 C1_11 H1B_11 109.9
C2_11 C1_11 H1B_11 109.9
H1A_11 C1_11 H1B_11 108.3
C3_11 C2_11 C1_11 117(2)
C3_11 C2_11 C4_11 112.1(12)
C1_11 C2_11 C4_11 111.4(16)
C3_11 C2_11 H2_11 105.0
C1_11 C2_11 H2_11 105.0
C4_11 C2_11 H2_11 105.0
C2_11 C3_11 H3A_11 109.5
C2_11 C3_11 H3B_11 109.5
H3A_11 C3_11 H3B_11 109.5
C2_11 C3_11 H3C_11 109.5
H3A_11 C3_11 H3C_11 109.5
H3B_11 C3_11 H3C_11 109.5
C2_11 C4_11 H4A_11 109.5
C2_11 C4_11 H4B_11 109.5
H4A_11 C4_11 H4B_11 109.5
C2_11 C4_11 H4C_11 109.5
H4A_11 C4_11 H4C_11 109.5
H4B_11 C4_11 H4C_11 109.5
Cl2_12 C9_12 Cl1_12 102.7(9)
Cl2_12 C9_12 Cl3_12 118.9(11)
Cl1_12 C9_12 Cl3_12 106.3(8)
Cl2_12 C9_12 H9_12 109.5
Cl1_12 C9_12 H9_12 109.5
Cl3_12 C9_12 H9_12 109.5
Cl1_21 C9_21 Cl2_21 123.2(10)
Cl1_21 C9_21 Cl3_21 112.8(9)
Cl2_21 C9_21 Cl3_21 108.2(8)
Cl1_21 C9_21 H9_21 103.4
Cl2_21 C9_21 H9_21 103.4
Cl3_21 C9_21 H9_21 103.4
Cl2_13 C9_13 Cl3_13 113.3(9)
Cl2_13 C9_13 Cl1_13 110.6(9)
Cl3_13 C9_13 Cl1_13 114.2(9)
Cl2_13 C9_13 H9_13 106.0
Cl3_13 C9_13 H9_13 106.0
Cl1_13 C9_13 H9_13 106.0
Cl3_14 C9_14 Cl2_14 111.7(12)
Cl3_14 C9_14 Cl1_14 115.1(12)
Cl2_14 C9_14 Cl1_14 105.7(11)
Cl3_14 C9_14 H9_14 108.0
Cl2_14 C9_14 H9_14 108.0
Cl1_14 C9_14 H9_14 108.0
Cl2_15 C9_15 Cl3_15 109.7(11)
Cl2_15 C9_15 Cl1_15 107.2(10)
Cl3_15 C9_15 Cl1_15 110.1(11)
Cl2_15 C9_15 H9_15 110.0
Cl3_15 C9_15 H9_15 110.0
Cl1_15 C9_15 H9_15 110.0
Cl2_23 C9_23 Cl3_23 108.9(11)
Cl2_23 C9_23 Cl1_23 109.9(11)
Cl3_23 C9_23 Cl1_23 111.0(11)
Cl2_23 C9_23 H9_23 109.0
Cl3_23 C9_23 H9_23 109.0
Cl1_23 C9_23 H9_23 109.0
Cl2_16 C9_16 Cl3_16 107.5(11)
Cl2_16 C9_16 Cl1_16 115.3(13)
Cl3_16 C9_16 Cl1_16 109.2(12)
Cl2_16 C9_16 H9_16 108.2
Cl3_16 C9_16 H9_16 108.2
Cl1_16 C9_16 H9_16 108.2
Cl3_17 C9_17 Cl1_17 109.9(11)
Cl3_17 C9_17 Cl2_17 109.0(10)
Cl1_17 C9_17 Cl2_17 109.2(11)
Cl3_17 C9_17 H9_17 109.6
Cl1_17 C9_17 H9_17 109.6
Cl2_17 C9_17 H9_17 109.6
Cl2_18 C9_18 Cl1_18 112.1(12)
Cl2_18 C9_18 Cl3_18 108.7(12)
Cl1_18 C9_18 Cl3_18 107.9(11)
Cl2_18 C9_18 H9_18 109.3
Cl1_18 C9_18 H9_18 109.3
Cl3_18 C9_18 H9_18 109.3
Cl2_19 C9_19 Cl1_19 111.4(11)
Cl2_19 C9_19 Cl3_19 110.4(11)
Cl1_19 C9_19 Cl3_19 113.6(12)
Cl2_19 C9_19 H9_19 107.0
Cl1_19 C9_19 H9_19 107.0
Cl3_19 C9_19 H9_19 107.0
Cl3_20 C9_20 Cl1_20 110.8(12)
Cl3_20 C9_20 Cl2_20 107.7(12)
Cl1_20 C9_20 Cl2_20 109.7(11)
Cl3_20 C9_20 H9_20 109.5
Cl1_20 C9_20 H9_20 109.5
Cl2_20 C9_20 H9_20 109.5
Cl3_22 C9_22 Cl2_22 110.0(12)
Cl3_22 C9_22 Cl1_22 113.2(13)
Cl2_22 C9_22 Cl1_22 110.6(13)
Cl3_22 C9_22 H9_22 107.6
Cl2_22 C9_22 H9_22 107.6
Cl1_22 C9_22 H9_22 107.6

loop_
_geom_bond_atom_site_label_1
_geom_bond_atom_site_label_2
_geom_bond_distance
C4F O3F 1.225(11)
C4F O4F 1.307(11)
C4F C3F 1.511(14)
C3F O6F 1.426(11)
C3F C2F 1.517(12)
C3F H3F 1.0000
C2F O5F 1.420(9)
C2F C1F 1.539(13)
C2F H2FA 1.0000
C1F O1F 1.216(11)
C1F O2F 1.328(11)
O4F H4F 0.9454
O2F H2F 0.8400
O6F H6F 0.9935
O5F H5F 0.9984
C1A C9A 1.411(14)
C1A N1A 1.430(14)
C1A C2A 1.435(17)
C2A C3A 1.325(18)
C2A H2A 0.9500
C3A C4A 1.409(19)
C3A H3A 0.9500
C4A C5A 1.438(17)
C4A H4A 0.9500
C5A C6A 1.400(15)
C5A C9A 1.402(15)
C6A C7A 1.358(14)
C6A O1_1 1.364(12)
C7A C8A 1.423(13)
C7A H7A 0.9500
C8A N2A 1.301(11)
C8A C1D 1.512(14)
C9A N2A 1.391(13)
C10A C11A 1.400(12)
C10A N1D 1.403(11)
C10A C18A 1.406(12)
C11A C12A 1.396(13)
C11A H11A 0.9500
C12A C13A 1.367(13)
C12A H12A 0.9500
C13A C14A 1.387(12)
C13A H13A 0.9500
C14A C18A 1.429(12)
C14A C15A 1.431(13)
C15A O1_2 1.350(10)
C15A C16A 1.360(12)
C16A C17A 1.418(12)
C16A H16A 0.9500
C17A N3A 1.321(10)
C17A C2D 1.518(13)
C18A N3A 1.396(11)
C19A C20A 1.389(12)
C19A C27A 1.413(12)
C19A N2D 1.429(11)
C20A C21A 1.420(13)
C20A H20A 0.9500
C21A C22A 1.376(14)
C21A H21A 0.9500
C22A C23A 1.397(13)
C22A H22A 0.9500
C23A C27A 1.428(12)
C23A C24A 1.444(14)
C24A C25A 1.344(14)
C24A O1_3 1.379(12)
C25A C26A 1.396(13)
C25A H25A 0.9500
C26A N4A 1.314(11)
C26A C3D 1.5101(12)
C27A N4A 1.376(11)
C28A N3D 1.380(11)
C28A C29A 1.398(12)
C28A C33A 1.402(13)
C29A F1A 1.362(10)
C29A C30A 1.367(12)
C30A N4D 1.396(12)
C30A C31A 1.410(14)
C31A C32A 1.349(15)
C31A H31A 0.9500
C32A C33A 1.429(14)
C32A H32A 0.9500
C33A H33A 0.9500
N5A C34A 1.3900
N5A C41A 1.3900
C34A C35A 1.3900
C34A C4D 1.477(14)
C35A C36A 1.3900
C35A H35A 0.9500
C36A O1_4 1.365(8)
C36A C37A 1.3900
C37A C41A 1.3900
C37A C38A 1.3900
C41A N6A 1.3900
N6A C40A 1.3900
C40A N5D 1.350(11)
C40A C39A 1.3900
C39A C38A 1.3900
C39A H39A 0.9500
C38A H38A 0.9500
C42A N7A 1.300(14)
C42A C43A 1.445(19)
C42A C5D 1.477(18)
C43A C44A 1.35(2)
C43A H43A 0.9500
C44A C45A 1.34(2)
C44A O1_5 1.43(2)
C45A C49A 1.423(17)
C45A C46A 1.454(19)
C46A C47A 1.296(18)
C46A H46A 0.9500
C47A C48A 1.381(15)
C47A H47A 0.9500
C48A N8A 1.361(13)
C48A N6D 1.396(14)
C49A N8A 1.337(13)
C49A N7A 1.345(14)
N1A O1A 1.210(11)
N1A O2A 1.237(11)
C1B N1B 1.327(13)
C1B C2B 1.431(15)
C1B C6D 1.470(17)
C2B C3B 1.354(16)
C2B H2B 0.9500
C3B C4B 1.418(16)
C3B H3B 0.9500
C4B C5B 1.379(13)
C4B H4B 0.9500
C5B N1B 1.352(12)
C5B C6B 1.411(11)
C6B C7B 1.3900
C6B N2B 1.3900
C7B C8B 1.3900
C7B H7B 0.9500
C8B C9B 1.3900
C8B H8B 0.9500
C9B N3B 1.3900
C9B C10B 1.394(8)
N3B N2B 1.3900
N4B C14B 1.3900
N4B C10B 1.3900
C14B C13B 1.3900
C14B C7D 1.479(16)
C13B C12B 1.3900
C13B H13B 0.9500
C12B C11B 1.3900
C12B H12B 0.9500
C11B C10B 1.3900
C11B H11B 0.9500
C9C C10C 1.351(16)
C9C N8D 1.357(16)
C9C C17C 1.461(18)
C10C F1C 1.350(11)
C10C C11C 1.397(15)
C11C N3C 1.394(13)
C11C C15C 1.408(16)
C12C N3C 1.309(12)
C12C C13C 1.374(15)
C12C C9D 1.5100(12)
C13C C14C 1.381(19)
C13C H13C 0.9500
C14C O1_7 1.390(14)
C14C C15C 1.407(19)
C15C C16C 1.40(2)
C16C C17C 1.34(2)
C16C H16C 0.9500
C17C H17C 0.9500
C18C C19C 1.371(13)
C18C N9D 1.403(13)
C18C C23C 1.437(16)
C19C F2C 1.364(11)
C19C C20C 1.385(13)
C20C C21C 1.391(14)
C20C N10D 1.408(12)
C21C C22C 1.339(16)
C21C H21C 0.9500
C22C C23C 1.374(17)
C22C H22C 0.9500
C23C H23C 0.9500
C24C N4C 1.316(11)
C24C C25C 1.401(12)
C24C C10D 1.5101(11)
C25C C26C 1.377(14)
C25C H25C 0.9500
C26C O1_8 1.345(11)
C26C C27C 1.453(14)
C27C C28C 1.423(15)
C27C C32C 1.428(13)
C28C C29C 1.356(15)
C28C H28C 0.9500
C29C C30C 1.402(15)
C29C H29C 0.9500
C30C C31C 1.340(14)
C30C N11D 1.421(14)
C31C F3C 1.353(11)
C31C C32C 1.423(14)
C32C N4C 1.328(12)
N2C C7C 1.3900
N2C C8C 1.3900
C7C C6C 1.3900
C7C C8D 1.457(19)
C6C C5C 1.3900
C6C H6C 0.9500
C5C C4C 1.3900
C5C O1_6 1.403(12)
C4C C8C 1.3900
C4C C3C 1.3900
C8C N1C 1.3900
N1C C1C 1.3900
C1C N7D 1.374(11)
C1C C2C 1.3900
C2C C3C 1.3900
C2C H2C 0.9500
C3C H3C 0.9500
N5C C33C 1.3900
N5C C41C 1.3900
C33C C34C 1.3900
C33C C11D 1.453(17)
C34C C35C 1.3900
C34C H34C 0.9500
C35C C36C 1.3900
C35C O1_9 1.400(15)
C36C C41C 1.3900
C36C C37C 1.3900
C41C C40C 1.3900
C40C C39C 1.3900
C40C N12D 1.454(15)
C39C C38C 1.3900
C39C H39C 0.9500
C38C C37C 1.3900
C38C H38C 0.9500
C37C H37C 0.9500
N6C C42C 1.3900
N6C C50C 1.3900
C42C C43C 1.3900
C42C C12D 1.411(18)
C43C C44C 1.3900
C43C H43C 0.9500
C44C O1_10 1.379(12)
C44C C45C 1.3900
C45C C50C 1.3900
C45C C46C 1.3900
C50C C49C 1.3900
C49C N13D 1.376(12)
C49C C48C 1.3900
C48C C47C 1.3900
C48C H48C 0.9500
C47C C46C 1.3900
C47C H47C 0.9500
C46C H46C 0.9500
N7C C51C 1.3900
N7C C59C 1.3900
C51C C52C 1.3900
C51C C13D 1.433(13)
C52C C53C 1.3900
C52C H52C 0.9500
C53C C54C 1.3900
C53C O1_11 1.428(13)
C54C C59C 1.3900
C54C C55C 1.3900
C59C C58C 1.3900
C58C C57C 1.3900
C58C N8C 1.4501(11)
C57C C56C 1.3900
C57C H57C 0.9500
C56C C55C 1.3900
C56C H56C 0.9500
C55C H55C 0.9500
N8C O2C 1.166(14)
N8C O1C 1.257(14)
N8C O2CC 1.283(15)
N8C O1CC 1.358(14)
C1D O1D 1.228(10)
C1D N1D 1.351(11)
C2D O2D 1.213(10)
C2D N2D 1.355(11)
C3D O3D 1.213(11)
C3D N3D 1.360(12)
C4D O4D 1.199(13)
C4D N4D 1.353(12)
C5D O5D 1.263(14)
C5D N5D 1.320(14)
C6D O6D 1.231(14)
C6D N6D 1.409(14)
C7D O7D 1.204(14)
C7D N7D 1.333(16)
C8D O8D 1.232(18)
C8D N8D 1.380(18)
C9D O9D 1.244(13)
C9D N9D 1.347(14)
C10D O10D 1.236(10)
C10D N10D 1.373(11)
C11D O11D 1.239(17)
C11D N11D 1.366(18)
C12D O12D 1.224(16)
C12D N12D 1.337(19)
C13D O13D 1.235(11)
C13D N13D 1.395(14)
N1D H1D 0.8800
N2D H2D 0.8800
N3D H3D 0.8800
N4D H4D 0.8800
N5D H5D 0.8800
N6D H6D 0.8800
N7D H7D 0.8800
N8D H8D 0.8800
N9D H9D 0.8800
N10D H10D 0.8800
N11D H11D 0.8800
N12D H12D 0.8800
N13D H13D 0.8800
Cl1 C1R 1.776(12)
Cl2 C1R 1.711(13)
Cl3 C1R 1.734(12)
C1R H1R 1.0000
C1H C2H 1.494(17)
C1H H1HA 0.9800
C1H H1HB 0.9800
C1H H1HC 0.9800
C2H C3H 1.436(17)
C2H H2HA 0.9900
C2H H2HB 0.9900
C3H C4H 1.484(17)
C3H H3HA 0.9900
C3H H3HB 0.9900
C4H C5H 1.457(17)
C4H H4HA 0.9900
C4H H4HB 0.9900
C5H C6H 1.457(18)
C5H H5HA 0.9900
C5H H5HB 0.9900
C6H H6HA 0.9800
C6H H6HB 0.9800
C6H H6HC 0.9800
O1_1 C1_1 1.430(8)
C1_1 C2_1 1.5100(12)
C1_1 H1A_1 0.9900
C1_1 H1B_1 0.9900
C2_1 C3_1 1.5098(11)
C2_1 C4_1 1.5100(12)
C2_1 H2_1 1.0000
C3_1 H3A_1 0.9800
C3_1 H3B_1 0.9800
C3_1 H3C_1 0.9800
C4_1 H4A_1 0.9800
C4_1 H4B_1 0.9800
C4_1 H4C_1 0.9800
O1_2 C1_2 1.419(8)
C1_2 C2_2 1.5100(11)
C1_2 H1A_2 0.9900
C1_2 H1B_2 0.9900
C2_2 C3_2 1.5098(11)
C2_2 C4_2 1.5101(12)
C2_2 H2_2 1.0000
C3_2 H3A_2 0.9800
C3_2 H3B_2 0.9800
C3_2 H3C_2 0.9800
C4_2 H4A_2 0.9800
C4_2 H4B_2 0.9800
C4_2 H4C_2 0.9800
O1_3 C1_3 1.413(9)
C1_3 C2_3 1.5100(11)
C1_3 H1A_3 0.9900
C1_3 H1B_3 0.9900
C2_3 C3_3 1.5100(12)
C2_3 C4_3 1.5100(12)
C2_3 H2_3 1.0000
C3_3 H3A_3 0.9800
C3_3 H3B_3 0.9800
C3_3 H3C_3 0.9800
C4_3 H4A_3 0.9800
C4_3 H4B_3 0.9800
C4_3 H4C_3 0.9800
O1_4 C1_4 1.395(9)
C1_4 C2_4 1.5103(11)
C1_4 H1A_4 0.9900
C1_4 H1B_4 0.9900
C2_4 C3_4 1.5097(12)
C2_4 C4_4 1.5102(11)
C2_4 H2_4 1.0000
C3_4 H3A_4 0.9800
C3_4 H3B_4 0.9800
C3_4 H3C_4 0.9800
C4_4 H4A_4 0.9801
C4_4 H4B_4 0.9801
C4_4 H4C_4 0.9799
O1_5 C1_5 1.431(10)
C1_5 C2_5 1.5101(12)
C1_5 H1A_5 0.9900
C1_5 H1B_5 0.9900
C2_5 C3_5 1.5101(12)
C2_5 C4_5 1.5101(11)
C2_5 H2_5 1.0000
C3_5 H3A_5 0.9800
C3_5 H3B_5 0.9800
C3_5 H3C_5 0.9800
C4_5 H4A_5 0.9800
C4_5 H4B_5 0.9800
C4_5 H4C_5 0.9800
O1_6 C1_6 1.419(9)
C1_6 C2_6 1.5100(12)
C1_6 H1A_6 0.9900
C1_6 H1B_6 0.9900
C2_6 C4_6 1.5100(11)
C2_6 C3_6 1.5100(11)
C2_6 H2_6 1.0000
C3_6 H3A_6 0.9800
C3_6 H3B_6 0.9800
C3_6 H3C_6 0.9800
C4_6 H4A_6 0.9800
C4_6 H4B_6 0.9800
C4_6 H4C_6 0.9800
O1_7 C1_7 1.431(9)
C1_7 C2_7 1.5102(11)
C1_7 H1A_7 0.9900
C1_7 H1B_7 0.9900
C2_7 C3_7 1.5099(11)
C2_7 C4_7 1.5100(12)
C2_7 H2_7 1.0000
C3_7 H3A_7 0.9800
C3_7 H3B_7 0.9800
C3_7 H3C_7 0.9800
C4_7 H4A_7 0.9798
C4_7 H4B_7 0.9799
C4_7 H4C_7 0.9800
O1_8 C1_8 1.408(8)
C1_8 C2_8 1.5102(11)
C1_8 H1A_8 0.9900
C1_8 H1B_8 0.9900
C2_8 C3_8 1.5102(12)
C2_8 C4_8 1.5101(11)
C2_8 H2_8 1.0000
C3_8 H3A_8 0.9800
C3_8 H3B_8 0.9800
C3_8 H3C_8 0.9800
C4_8 H4A_8 0.9800
C4_8 H4B_8 0.9800
C4_8 H4C_8 0.9800
O1_9 C1_9 1.416(10)
C1_9 C2_9 1.5101(12)
C1_9 H1A_9 0.9900
C1_9 H1B_9 0.9900
C2_9 C4_9 1.5099(12)
C2_9 C3_9 1.5100(11)
C2_9 H2_9 1.0000
C3_9 H3A_9 0.9800
C3_9 H3B_9 0.9800
C3_9 H3C_9 0.9800
C4_9 H4A_9 0.9800
C4_9 H4B_9 0.9800
C4_9 H4C_9 0.9800
O1_10 C1_10 1.426(8)
C1_10 C2_10 1.5100(11)
C1_10 H1A_10 0.9900
C1_10 H1B_10 0.9900
C2_10 C4_10 1.5100(12)
C2_10 C3_10 1.5100(11)
C2_10 H2_10 1.0000
C3_10 H3A_10 0.9800
C3_10 H3B_10 0.9800
C3_10 H3C_10 0.9800
C4_10 H4A_10 0.9800
C4_10 H4B_10 0.9800
C4_10 H4C_10 0.9800
O1_11 C1_11 1.419(9)
C1_11 C2_11 1.5101(11)
C1_11 H1A_11 0.9900
C1_11 H1B_11 0.9900
C2_11 C3_11 1.5099(11)
C2_11 C4_11 1.5100(12)
C2_11 H2_11 1.0000
C3_11 H3A_11 0.9800
C3_11 H3B_11 0.9800
C3_11 H3C_11 0.9800
C4_11 H4A_11 0.9800
C4_11 H4B_11 0.9800
C4_11 H4C_11 0.9800
C9_12 Cl2_12 1.748(10)
C9_12 Cl1_12 1.750(10)
C9_12 Cl3_12 1.760(10)
C9_12 H9_12 1.0000
Cl1_21 C9_21 1.725(9)
Cl2_21 C9_21 1.735(9)
C9_21 Cl3_21 1.742(10)
C9_21 H9_21 1.0000
C9_13 Cl2_13 1.739(10)
C9_13 Cl3_13 1.742(10)
C9_13 Cl1_13 1.751(10)
C9_13 H9_13 1.0000
C9_14 Cl3_14 1.729(10)
C9_14 Cl2_14 1.741(10)
C9_14 Cl1_14 1.741(10)
C9_14 H9_14 1.0000
C9_15 Cl2_15 1.750(10)
C9_15 Cl3_15 1.753(10)
C9_15 Cl1_15 1.758(10)
C9_15 H9_15 1.0000
C9_23 Cl2_23 1.745(10)
C9_23 Cl3_23 1.759(10)
C9_23 Cl1_23 1.761(10)
C9_23 H9_23 1.0000
C9_16 Cl2_16 1.738(10)
C9_16 Cl3_16 1.739(10)
C9_16 Cl1_16 1.741(10)
C9_16 H9_16 1.0000
C9_17 Cl3_17 1.743(10)
C9_17 Cl1_17 1.750(10)
C9_17 Cl2_17 1.750(10)
C9_17 H9_17 1.0000
C9_18 Cl2_18 1.744(10)
C9_18 Cl1_18 1.744(10)
C9_18 Cl3_18 1.747(10)
C9_18 H9_18 1.0000
C9_19 Cl2_19 1.744(10)
C9_19 Cl1_19 1.747(10)
C9_19 Cl3_19 1.750(10)
C9_19 H9_19 1.0000
C9_20 Cl3_20 1.745(10)
C9_20 Cl1_20 1.746(10)
C9_20 Cl2_20 1.753(10)
C9_20 H9_20 1.0000
C9_22 Cl3_22 1.745(10)
C9_22 Cl2_22 1.746(10)
C9_22 Cl1_22 1.748(10)
C9_22 H9_22 1.0000

loop_
_geom_hbond_atom_site_label_D
_geom_hbond_atom_site_label_H
_geom_hbond_atom_site_label_A
_geom_hbond_distance_DH
_geom_hbond_distance_HA
_geom_hbond_distance_DA
_geom_hbond_angle_DHA
O4F H4F N2C 0.95 2.44 3.028(8) 120.2
O4F H4F N1C 0.95 1.84 2.760(9) 164.6
O2F H2F N7A 0.84 2.41 2.951(11) 123.2
O2F H2F N8A 0.84 1.98 2.817(11) 173.8
O6F H6F F1C 0.99 2.02 2.880(8) 143.8
O5F H5F O2F 1.00 2.11 2.682(9) 114.2
O5F H5F N6A 1.00 2.49 3.248(8) 132.1
C7B H7B O1F 0.95 2.28 3.224(8) 177.4
C8B H8B O3F 0.95 2.25 3.186(8) 166.4
N4D H4D O5F 0.88 2.58 3.450(10) 171.0
N6D H6D O1F 0.88 2.21 3.061(11) 161.5
N7D H7D O3F 0.88 2.10 2.960(12) 166.2

loop_
_geom_torsion_atom_site_label_1
_geom_torsion_atom_site_label_2
_geom_torsion_atom_site_label_3
_geom_torsion_atom_site_label_4
_geom_torsion
O3F C4F C3F O6F -157.6(8)
O4F C4F C3F O6F 24.4(10)
O3F C4F C3F C2F 77.3(10)
O4F C4F C3F C2F -100.7(9)
O6F C3F C2F O5F -60.0(9)
C4F C3F C2F O5F 66.6(10)
O6F C3F C2F C1F 67.1(9)
C4F C3F C2F C1F -166.3(8)
O5F C2F C1F O1F -175.4(8)
C3F C2F C1F O1F 61.2(11)
O5F C2F C1F O2F 5.1(10)
C3F C2F C1F O2F -118.3(8)
C9A C1A C2A C3A 4.0(17)
N1A C1A C2A C3A -176.3(11)
C1A C2A C3A C4A -1(2)
C2A C3A C4A C5A 2(2)
C3A C4A C5A C6A 178.9(11)
C3A C4A C5A C9A -4.9(18)
C9A C5A C6A C7A 2.6(15)
C4A C5A C6A C7A 178.8(10)
C9A C5A C6A O1_1 179.3(8)
C4A C5A C6A O1_1 -4.6(15)
O1_1 C6A C7A C8A 178.5(8)
C5A C6A C7A C8A -5.1(14)
C6A C7A C8A N2A 4.4(13)
C6A C7A C8A C1D -177.4(8)
C6A C5A C9A N2A 1.0(14)
C4A C5A C9A N2A -175.3(10)
C6A C5A C9A C1A -176.0(9)
C4A C5A C9A C1A 7.7(15)
N1A C1A C9A N2A -4.1(14)
C2A C1A C9A N2A 175.6(9)
N1A C1A C9A C5A 172.9(9)
C2A C1A C9A C5A -7.3(15)
N1D C10A C11A C12A -171.2(7)
C18A C10A C11A C12A 3.8(11)
C10A C11A C12A C13A 1.7(12)
C11A C12A C13A C14A -3.4(12)
C12A C13A C14A C18A -0.4(11)
C12A C13A C14A C15A 177.1(8)
C13A C14A C15A O1_2 -3.7(11)
C18A C14A C15A O1_2 173.9(6)
C13A C14A C15A C16A 175.3(7)
C18A C14A C15A C16A -7.1(10)
O1_2 C15A C16A C17A -176.6(7)
C14A C15A C16A C17A 4.6(11)
C15A C16A C17A N3A 0.6(12)
C15A C16A C17A C2D 178.8(7)
C11A C10A C18A N3A 175.4(7)
N1D C10A C18A N3A -9.2(10)
C11A C10A C18A C14A -7.5(10)
N1D C10A C18A C14A 167.9(6)
C13A C14A C18A N3A -177.2(7)
C15A C14A C18A N3A 5.1(10)
C13A C14A C18A C10A 5.8(10)
C15A C14A C18A C10A -171.9(7)
C27A C19A C20A C21A 1.9(11)
N2D C19A C20A C21A -177.3(7)
C19A C20A C21A C22A 1.5(12)
C20A C21A C22A C23A -1.2(12)
C21A C22A C23A C27A -2.5(12)
C21A C22A C23A C24A 178.6(8)
C22A C23A C24A C25A 177.4(9)
C27A C23A C24A C25A -1.6(13)
C22A C23A C24A O1_3 -1.4(13)
C27A C23A C24A O1_3 179.6(7)
O1_3 C24A C25A C26A 175.5(9)
C23A C24A C25A C26A -3.2(14)
C24A C25A C26A N4A 6.3(15)
C24A C25A C26A C3D -174.3(9)
C20A C19A C27A N4A 175.1(7)
N2D C19A C27A N4A -5.7(10)
C20A C19A C27A C23A -5.3(11)
N2D C19A C27A C23A 173.9(6)
C22A C23A C27A N4A -174.8(8)
C24A C23A C27A N4A 4.2(11)
C22A C23A C27A C19A 5.6(11)
C24A C23A C27A C19A -175.4(7)
N3D C28A C29A F1A -1.3(11)
C33A C28A C29A F1A -178.0(7)
N3D C28A C29A C30A 176.2(8)
C33A C28A C29A C30A -0.5(13)
F1A C29A C30A N4D -0.1(11)
C28A C29A C30A N4D -177.7(7)
F1A C29A C30A C31A -179.7(7)
C28A C29A C30A C31A 2.7(13)
C29A C30A C31A C32A -3.0(14)
N4D C30A C31A C32A 177.4(9)
C30A C31A C32A C33A 1.3(15)
N3D C28A C33A C32A -177.9(8)
C29A C28A C33A C32A -1.4(12)
C31A C32A C33A C28A 1.0(14)
C41A N5A C34A C35A 0.0
C41A N5A C34A C4D 176.2(5)
N5A C34A C35A C36A 0.0
C4D C34A C35A C36A -175.7(5)
C34A C35A C36A O1_4 -177.9(5)
C34A C35A C36A C37A 0.0
O1_4 C36A C37A C41A 178.0(5)
C35A C36A C37A C41A 0.0
O1_4 C36A C37A C38A -2.0(5)
C35A C36A C37A C38A 180.0
C36A C37A C41A N6A 180.0
C38A C37A C41A N6A 0.0
C36A C37A C41A N5A 0.0
C38A C37A C41A N5A 180.0
C34A N5A C41A N6A 180.0
C34A N5A C41A C37A 0.0
C37A C41A N6A C40A 0.0
N5A C41A N6A C40A 180.0
C41A N6A C40A N5D 179.7(5)
C41A N6A C40A C39A 0.0
N5D C40A C39A C38A -179.6(6)
N6A C40A C39A C38A 0.0
C40A C39A C38A C37A 0.0
C36A C37A C38A C39A 180.0
C41A C37A C38A C39A 0.0
N7A C42A C43A C44A -5.5(15)
C5D C42A C43A C44A 173.9(9)
C42A C43A C44A C45A 11.1(10)
C42A C43A C44A O1_5 -168.9(10)
C43A C44A C45A C49A -11.7(9)
O1_5 C44A C45A C49A 168.3(9)
C43A C44A C45A C46A 177.0(12)
O1_5 C44A C45A C46A -3.0(12)
C44A C45A C46A C47A 174.5(10)
C49A C45A C46A C47A 2.8(18)
C45A C46A C47A C48A -1(2)
C46A C47A C48A N8A -1.6(17)
C46A C47A C48A N6D -178.2(11)
C44A C45A C49A N8A -174.4(8)
C46A C45A C49A N8A -2.0(15)
C44A C45A C49A N7A 5.9(14)
C46A C45A C49A N7A 178.3(10)
C9A C1A N1A O1A -23.4(14)
C2A C1A N1A O1A 156.8(10)
C9A C1A N1A O2A 157.6(9)
C2A C1A N1A O2A -22.2(13)
C7A C8A N2A C9A -0.8(12)
C1D C8A N2A C9A -179.0(7)
C5A C9A N2A C8A -1.9(12)
C1A C9A N2A C8A 175.1(8)
C16A C17A N3A C18A -2.8(10)
C2D C17A N3A C18A 179.1(6)
C10A C18A N3A C17A 176.8(7)
C14A C18A N3A C17A -0.2(10)
C25A C26A N4A C27A -3.7(13)
C3D C26A N4A C27A 176.9(7)
C19A C27A N4A C26A 177.9(7)
C23A C27A N4A C26A -1.7(11)
C43A C42A N7A C49A 0.3(15)
C5D C42A N7A C49A -179.0(9)
N8A C49A N7A C42A 179.9(8)
C45A C49A N7A C42A -0.5(14)
N7A C49A N8A C48A 179.2(8)
C45A C49A N8A C48A -0.5(13)
C47A C48A N8A C49A 2.4(13)
N6D C48A N8A C49A 179.4(7)
N1B C1B C2B C3B 0.3(13)
C6D C1B C2B C3B 179.8(8)
C1B C2B C3B C4B 0.8(13)
C2B C3B C4B C5B -0.7(13)
C3B C4B C5B N1B -0.5(12)
C3B C4B C5B C6B 176.9(7)
N1B C5B C6B C7B 0.9(9)
C4B C5B C6B C7B -176.7(6)
N1B C5B C6B N2B 178.2(5)
C4B C5B C6B N2B 0.5(9)
N2B C6B C7B C8B 0.0
C5B C6B C7B C8B 177.0(6)
C6B C7B C8B C9B 0.0
C7B C8B C9B N3B 0.0
C7B C8B C9B C10B -175.4(6)
C8B C9B N3B N2B 0.0
C10B C9B N3B N2B 176.2(5)
C9B N3B N2B C6B 0.0
C7B C6B N2B N3B 0.0
C5B C6B N2B N3B -177.5(5)
C2B C1B N1B C5B -1.4(12)
C6D C1B N1B C5B 179.1(8)
C4B C5B N1B C1B 1.6(11)
C6B C5B N1B C1B -176.1(6)
C10B N4B C14B C13B 0.0
C10B N4B C14B C7D 179.9(8)
N4B C14B C13B C12B 0.0
C7D C14B C13B C12B -179.8(8)
C14B C13B C12B C11B 0.0
C13B C12B C11B C10B 0.0
C12B C11B C10B N4B 0.0
C12B C11B C10B C9B -178.1(6)
C14B N4B C10B C11B 0.0
C14B N4B C10B C9B 178.2(6)
N3B C9B C10B C11B -6.3(6)
C8B C9B C10B C11B 169.5(4)
N3B C9B C10B N4B 175.6(3)
C8B C9B C10B N4B -8.7(7)
N8D C9C C10C F1C -2.0(14)
C17C C9C C10C F1C -180.0(8)
N8D C9C C10C C11C 176.7(9)
C17C C9C C10C C11C -1.3(15)
F1C C10C C11C N3C -1.8(12)
C9C C10C C11C N3C 179.6(8)
F1C C10C C11C C15C -179.9(8)
C9C C10C C11C C15C 1.5(14)
N3C C12C C13C C14C 2.9(15)
C9D C12C C13C C14C -178.5(9)
C12C C13C C14C O1_7 -177.3(9)
C12C C13C C14C C15C -0.3(15)
C13C C14C C15C C16C 179.3(10)
O1_7 C14C C15C C16C -3.4(16)
C13C C14C C15C C11C -2.4(15)
O1_7 C14C C15C C11C 174.9(8)
N3C C11C C15C C16C -178.5(8)
C10C C11C C15C C16C -0.5(13)
N3C C11C C15C C14C 3.1(14)
C10C C11C C15C C14C -178.9(9)
C14C C15C C16C C17C 177.5(12)
C11C C15C C16C C17C -0.7(17)
C15C C16C C17C C9C 0.9(19)
C10C C9C C17C C16C 0.2(16)
N8D C9C C17C C16C -177.8(11)
N9D C18C C19C F2C -0.7(11)
C23C C18C C19C F2C -179.8(7)
N9D C18C C19C C20C 179.6(7)
C23C C18C C19C C20C 0.6(13)
F2C C19C C20C C21C 179.1(7)
C18C C19C C20C C21C -1.3(13)
F2C C19C C20C N10D -1.0(10)
C18C C19C C20C N10D 178.6(7)
C19C C20C C21C C22C 1.3(14)
N10D C20C C21C C22C -178.7(9)
C20C C21C C22C C23C -0.5(18)
C21C C22C C23C C18C -0.2(18)
C19C C18C C23C C22C 0.2(14)
N9D C18C C23C C22C -178.7(10)
N4C C24C C25C C26C 1.2(12)
C10D C24C C25C C26C -179.2(7)
C24C C25C C26C O1_8 -177.1(7)
C24C C25C C26C C27C 0.7(11)
O1_8 C26C C27C C28C -5.0(11)
C25C C26C C27C C28C 177.0(8)
O1_8 C26C C27C C32C 176.2(6)
C25C C26C C27C C32C -1.8(11)
C32C C27C C28C C29C -1.7(13)
C26C C27C C28C C29C 179.6(8)
C27C C28C C29C C30C 0.8(14)
C28C C29C C30C C31C -0.1(14)
C28C C29C C30C N11D -178.4(8)
C29C C30C C31C F3C 179.0(7)
N11D C30C C31C F3C -2.6(11)
C29C C30C C31C C32C 0.2(13)
N11D C30C C31C C32C 178.6(7)
C30C C31C C32C N4C 178.2(8)
F3C C31C C32C N4C -0.6(11)
C30C C31C C32C C27C -1.0(12)
F3C C31C C32C C27C -179.8(6)
C28C C27C C32C N4C -177.5(8)
C26C C27C C32C N4C 1.3(12)
C28C C27C C32C C31C 1.7(11)
C26C C27C C32C C31C -179.5(7)
C8C N2C C7C C6C 0.0
C8C N2C C7C C8D -177.0(7)
N2C C7C C6C C5C 0.0
C8D C7C C6C C5C 176.8(8)
C7C C6C C5C C4C 0.0
C7C C6C C5C O1_6 179.3(7)
C6C C5C C4C C8C 0.0
O1_6 C5C C4C C8C -179.3(6)
C6C C5C C4C C3C 180.0
O1_6 C5C C4C C3C 0.7(6)
C5C C4C C8C N1C 180.0
C3C C4C C8C N1C 0.0
C5C C4C C8C N2C 0.0
C3C C4C C8C N2C 180.0
C7C N2C C8C C4C 0.0
C7C N2C C8C N1C 180.0
C4C C8C N1C C1C 0.0
N2C C8C N1C C1C 180.0
C8C N1C C1C N7D 174.1(5)
C8C N1C C1C C2C 0.0
N7D C1C C2C C3C -172.7(6)
N1C C1C C2C C3C 0.0
C1C C2C C3C C4C 0.0
C8C C4C C3C C2C 0.0
C5C C4C C3C C2C 180.0
C13C C12C N3C C11C -2.3(13)
C9D C12C N3C C11C 179.1(7)
C10C C11C N3C C12C -178.9(8)
C15C C11C N3C C12C -0.8(12)
C25C C24C N4C C32C -1.7(12)
C10D C24C N4C C32C 178.7(6)
C31C C32C N4C C24C -178.8(7)
C27C C32C N4C C24C 0.4(11)
C41C N5C C33C C34C 0.0
C41C N5C C33C C11D 175.6(7)
N5C C33C C34C C35C 0.0
C11D C33C C34C C35C -175.4(7)
C33C C34C C35C C36C 0.0
C33C C34C C35C O1_9 -177.8(7)
C34C C35C C36C C41C 0.0
O1_9 C35C C36C C41C 177.9(7)
C34C C35C C36C C37C 180.0
O1_9 C35C C36C C37C -2.1(7)
C35C C36C C41C C40C 180.0
C37C C36C C41C C40C 0.0
C35C C36C C41C N5C 0.0
C37C C36C C41C N5C 180.0
C33C N5C C41C C40C 180.0
C33C N5C C41C C36C 0.0
C36C C41C C40C C39C 0.0
N5C C41C C40C C39C 180.0
C36C C41C C40C N12D 174.2(6)
N5C C41C C40C N12D -5.8(6)
C41C C40C C39C C38C 0.0
N12D C40C C39C C38C -174.0(6)
C40C C39C C38C C37C 0.0
C39C C38C C37C C36C 0.0
C41C C36C C37C C38C 0.0
C35C C36C C37C C38C 180.0
C50C N6C C42C C43C 0.0
C50C N6C C42C C12D 168.9(8)
N6C C42C C43C C44C 0.0
C12D C42C C43C C44C -169.3(7)
C42C C43C C44C O1_10 -169.3(5)
C42C C43C C44C C45C 0.0
O1_10 C44C C45C C50C 169.6(5)
C43C C44C C45C C50C 0.0
O1_10 C44C C45C C46C -10.4(5)
C43C C44C C45C C46C 180.0
C44C C45C C50C C49C 180.0
C46C C45C C50C C49C 0.0
C44C C45C C50C N6C 0.0
C46C C45C C50C N6C 180.0
C42C N6C C50C C49C 180.0
C42C N6C C50C C45C 0.0
C45C C50C C49C N13D 168.2(5)
N6C C50C C49C N13D -11.8(5)
C45C C50C C49C C48C 0.0
N6C C50C C49C C48C 180.0
N13D C49C C48C C47C -167.1(5)
C50C C49C C48C C47C 0.0
C49C C48C C47C C46C 0.0
C48C C47C C46C C45C 0.0
C44C C45C C46C C47C 180.0
C50C C45C C46C C47C 0.0
C59C N7C C51C C52C 0.0
C59C N7C C51C C13D 175.6(6)
N7C C51C C52C C53C 0.0
C13D C51C C52C C53C -175.4(6)
C51C C52C C53C C54C 0.0
C51C C52C C53C O1_11 178.0(7)
C52C C53C C54C C59C 0.0
O1_11 C53C C54C C59C -177.8(8)
C52C C53C C54C C55C 180.0
O1_11 C53C C54C C55C 2.2(8)
C53C C54C C59C C58C 180.0
C55C C54C C59C C58C 0.0
C53C C54C C59C N7C 0.0
C55C C54C C59C N7C 180.0
C51C N7C C59C C58C 180.0
C51C N7C C59C C54C 0.0
C54C C59C C58C C57C 0.0
N7C C59C C58C C57C 180.0
C54C C59C C58C N8C 170.3(5)
N7C C59C C58C N8C -9.7(5)
C59C C58C C57C C56C 0.0
N8C C58C C57C C56C -170.2(5)
C58C C57C C56C C55C 0.0
C57C C56C C55C C54C 0.0
C53C C54C C55C C56C 180.0
C59C C54C C55C C56C 0.0
C57C C58C N8C O2C 141.0(8)
C59C C58C N8C O2C -29.2(9)
C57C C58C N8C O1C -39.0(8)
C59C C58C N8C O1C 150.8(9)
C57C C58C N8C O2CC -146.0(9)
C59C C58C N8C O2CC 43.7(9)
C57C C58C N8C O1CC 34.0(9)
C59C C58C N8C O1CC -136.3(9)
N2A C8A C1D O1D 172.6(7)
C7A C8A C1D O1D -5.8(12)
N2A C8A C1D N1D -8.6(10)
C7A C8A C1D N1D 173.0(7)
N3A C17A C2D O2D 174.5(7)
C16A C17A C2D O2D -3.7(10)
N3A C17A C2D N2D -6.3(10)
C16A C17A C2D N2D 175.4(7)
N4A C26A C3D O3D 170.2(9)
C25A C26A C3D O3D -9.3(14)
N4A C26A C3D N3D -11.0(12)
C25A C26A C3D N3D 169.5(8)
C35A C34A C4D O4D -6.9(11)
N5A C34A C4D O4D 177.2(7)
C35A C34A C4D N4D 173.5(5)
N5A C34A C4D N4D -2.4(9)
N7A C42A C5D O5D 177.5(10)
C43A C42A C5D O5D -1.9(17)
N7A C42A C5D N5D -2.8(14)
C43A C42A C5D N5D 177.8(10)
N1B C1B C6D O6D -173.3(10)
C2B C1B C6D O6D 7.1(14)
N1B C1B C6D N6D 6.2(13)
C2B C1B C6D N6D -173.3(8)
N4B C14B C7D O7D 170.2(9)
C13B C14B C7D O7D -10.0(14)
N4B C14B C7D N7D -7.0(14)
C13B C14B C7D N7D 172.9(8)
C6C C7C C8D O8D -4.3(15)
N2C C7C C8D O8D 172.6(9)
C6C C7C C8D N8D 178.1(7)
N2C C7C C8D N8D -5.0(12)
N3C C12C C9D O9D 179.8(9)
C13C C12C C9D O9D 1.1(14)
N3C C12C C9D N9D 0.2(12)
C13C C12C C9D N9D -178.6(8)
N4C C24C C10D O10D -179.1(8)
C25C C24C C10D O10D 1.3(11)
N4C C24C C10D N10D 0.4(9)
C25C C24C C10D N10D -179.3(6)
N5C C33C C11D O11D 171.2(10)
C34C C33C C11D O11D -13.3(15)
N5C C33C C11D N11D -7.1(11)
C34C C33C C11D N11D 168.4(6)
N6C C42C C12D O12D 173.5(11)
C43C C42C C12D O12D -17.4(17)
N6C C42C C12D N12D 0.4(15)
C43C C42C C12D N12D 169.6(9)
C52C C51C C13D O13D -16.7(10)
N7C C51C C13D O13D 167.8(6)
C52C C51C C13D N13D 163.1(6)
N7C C51C C13D N13D -12.4(9)
O1D C1D N1D C10A -14.1(13)
C8A C1D N1D C10A 167.2(7)
C11A C10A N1D C1D -0.9(12)
C18A C10A N1D C1D -176.1(7)
O2D C2D N2D C19A -4.7(12)
C17A C2D N2D C19A 176.2(6)
C20A C19A N2D C2D 1.9(11)
C27A C19A N2D C2D -177.4(7)
O3D C3D N3D C28A -0.6(15)
C26A C3D N3D C28A -179.4(7)
C29A C28A N3D C3D -178.4(8)
C33A C28A N3D C3D -1.9(13)
O4D C4D N4D C30A 8.8(15)
C34A C4D N4D C30A -171.6(7)
C29A C30A N4D C4D 170.9(8)
C31A C30A N4D C4D -9.6(14)
O5D C5D N5D C40A 1.9(16)
C42A C5D N5D C40A -177.9(8)
N6A C40A N5D C5D 179.3(8)
C39A C40A N5D C5D -1.1(12)
N8A C48A N6D C6D 164.7(8)
C47A C48A N6D C6D -18.5(14)
O6D C6D N6D C48A -3.8(15)
C1B C6D N6D C48A 176.7(8)
O7D C7D N7D C1C 6.4(19)
C14B C7D N7D C1C -176.7(8)
N1C C1C N7D C7D -177.9(8)
C2C C1C N7D C7D -4.6(12)
C10C C9C N8D C8D -179.0(10)
C17C C9C N8D C8D -1.1(18)
O8D C8D N8D C9C 0(2)
C7C C8D N8D C9C 177.3(10)
O9D C9D N9D C18C -0.9(16)
C12C C9D N9D C18C 178.7(8)
C19C C18C N9D C9D 178.0(8)
C23C C18C N9D C9D -3.0(15)
O10D C10D N10D C20C -1.4(13)
C24C C10D N10D C20C 179.2(7)
C19C C20C N10D C10D 172.1(7)
C21C C20C N10D C10D -7.9(13)
O11D C11D N11D C30C -1.7(18)
C33C C11D N11D C30C 176.5(8)
C31C C30C N11D C11D 178.4(10)
C29C C30C N11D C11D -3.3(15)
O12D C12D N12D C40C -2(2)
C42C C12D N12D C40C 171.7(8)
C39C C40C N12D C12D -14.3(14)
C41C C40C N12D C12D 171.6(11)
C48C C49C N13D C13D -14.4(10)
C50C C49C N13D C13D 177.9(7)
O13D C13D N13D C49C 3.2(13)
C51C C13D N13D C49C -176.6(7)
C1H C2H C3H C4H -173(3)
C2H C3H C4H C5H -174(3)
C3H C4H C5H C6H -171(3)
C7A C6A O1_1 C1_1 -1.2(15)
C5A C6A O1_1 C1_1 -177.6(9)
C6A O1_1 C1_1 C2_1 -178.0(9)
O1_1 C1_1 C2_1 C3_1 -173.7(10)
O1_1 C1_1 C2_1 C4_1 61.8(14)
C16A C15A O1_2 C1_2 9.7(11)
C14A C15A O1_2 C1_2 -171.4(7)
C15A O1_2 C1_2 C2_2 162.6(8)
O1_2 C1_2 C2_2 C3_2 -69.6(12)
O1_2 C1_2 C2_2 C4_2 168.6(9)
C25A C24A O1_3 C1_3 6.7(15)
C23A C24A O1_3 C1_3 -174.5(9)
C24A O1_3 C1_3 C2_3 178.9(10)
O1_3 C1_3 C2_3 C3_3 -56.5(16)
O1_3 C1_3 C2_3 C4_3 68.1(15)
C37A C36A O1_4 C1_4 -173.7(7)
C35A C36A O1_4 C1_4 4.2(10)
C36A O1_4 C1_4 C2_4 179.4(7)
O1_4 C1_4 C2_4 C3_4 174.1(8)
O1_4 C1_4 C2_4 C4_4 -62.7(11)
C45A C44A O1_5 C1_5 -161.4(15)
C43A C44A O1_5 C1_5 18.6(15)
C44A O1_5 C1_5 C2_5 153.6(17)
O1_5 C1_5 C2_5 C3_5 -56(3)
O1_5 C1_5 C2_5 C4_5 166(2)
C6C C5C O1_6 C1_6 4.1(13)
C4C C5C O1_6 C1_6 -176.6(10)
C5C O1_6 C1_6 C2_6 -174.4(12)
O1_6 C1_6 C2_6 C4_6 173.7(15)
O1_6 C1_6 C2_6 C3_6 -68.7(19)
C13C C14C O1_7 C1_7 7.3(18)
C15C C14C O1_7 C1_7 -169.8(13)
C14C O1_7 C1_7 C2_7 167.6(14)
O1_7 C1_7 C2_7 C3_7 -175(2)
O1_7 C1_7 C2_7 C4_7 -53(2)
C25C C26C O1_8 C1_8 -0.3(11)
C27C C26C O1_8 C1_8 -178.3(7)
C26C O1_8 C1_8 C2_8 175.5(6)
O1_8 C1_8 C2_8 C3_8 -178.0(7)
O1_8 C1_8 C2_8 C4_8 57.6(10)
C34C C35C O1_9 C1_9 -1.2(16)
C36C C35C O1_9 C1_9 -179.0(12)
C35C O1_9 C1_9 C2_9 -176.6(11)
O1_9 C1_9 C2_9 C4_9 64(2)
O1_9 C1_9 C2_9 C3_9 -178.4(18)
C45C C44C O1_10 C1_10 -165.5(6)
C43C C44C O1_10 C1_10 3.9(9)
C44C O1_10 C1_10 C2_10 178.2(7)
O1_10 C1_10 C2_10 C4_10 -63.9(12)
O1_10 C1_10 C2_10 C3_10 174.1(8)
C54C C53C O1_11 C1_11 -179.4(10)
C52C C53C O1_11 C1_11 2.7(14)
C53C O1_11 C1_11 C2_11 179.2(12)
O1_11 C1_11 C2_11 C3_11 51(2)
O1_11 C1_11 C2_11 C4_11 -178.2(16)
